data_7029615
loop_
_publ_author_name
'Ishtaiwi, Zakariyya'
'R\"uffer, Tobias'
'Klaib, Sami'
'Buschbeck, Roy'
'Walfort, Bernhard'
'Lang, Heinrich'

_publ_section_title
;
 Porphyrins with a carbosilane dendrimer periphery as synthetic components
 for supramolecular self-assembly.
;
_journal_issue 21
_journal_name_full 'Dalton transactions (Cambridge, England : 2003)'
_journal_page_first 7868
_journal_page_last 7888
_journal_paper_doi 10.1039/c3dt53535e
_journal_volume 43
_journal_year 2014
_chemical_formula_moiety '2(C176 H206 N4 Si16), 6(C2 H6 O), C2 H5, H O'
_chemical_formula_sum 'C366 H454 N8 O7 Si32'
_chemical_formula_weight 5976.28
_chemical_name_systematic
;
 ?
;
_space_group_IT_number 2
_symmetry_cell_setting triclinic
_symmetry_space_group_name_Hall '-P 1'
_symmetry_space_group_name_H-M 'P -1'
_atom_sites_solution_hydrogens geom
_atom_sites_solution_primary direct
_atom_sites_solution_secondary difmap
_audit_creation_method SHELXL-97
_cell_angle_alpha 111.449(8)
_cell_angle_beta 90.029(4)
_cell_angle_gamma 107.324(4)
_cell_formula_units_Z 1
_cell_length_a 15.0021(10)
_cell_length_b 25.14080(10)
_cell_length_c 28.4875(11)
_cell_measurement_reflns_used 69157
_cell_measurement_temperature 205
_cell_measurement_theta_max 24.91
_cell_measurement_theta_min 2.96
_cell_volume 9474.1(10)
_computing_cell_refinement Saint
_computing_data_collection Smart
_computing_data_reduction Saint
_computing_structure_refinement 'SHELXL-97 (Sheldrick, 1997)'
_computing_structure_solution 'SHELXS-97 (Sheldrick, 1990)'
_diffrn_ambient_temperature 205
_diffrn_measured_fraction_theta_full 0.920
_diffrn_measured_fraction_theta_max 0.920
_diffrn_measurement_device_type 'Bruker Smart ccd 1k'
_diffrn_measurement_method '\w scans'
_diffrn_radiation_monochromator graphite
_diffrn_radiation_source 'fine-focus sealed tube'
_diffrn_radiation_type MoK\a
_diffrn_radiation_wavelength 0.71073
_diffrn_reflns_av_R_equivalents 0.0453
_diffrn_reflns_av_sigmaI/netI 0.0946
_diffrn_reflns_limit_h_max 17
_diffrn_reflns_limit_h_min -17
_diffrn_reflns_limit_k_max 29
_diffrn_reflns_limit_k_min -29
_diffrn_reflns_limit_l_max 33
_diffrn_reflns_limit_l_min -33
_diffrn_reflns_number 71422
_diffrn_reflns_theta_full 25.00
_diffrn_reflns_theta_max 25.00
_diffrn_reflns_theta_min 2.84
_diffrn_standards_decay_% 0
_diffrn_standards_interval_count 50
_diffrn_standards_interval_time 50
_diffrn_standards_number 2
_exptl_absorpt_coefficient_mu 0.156
_exptl_absorpt_correction_T_max 0.99999
_exptl_absorpt_correction_T_min 0.78137
_exptl_absorpt_correction_type multi-scan
_exptl_absorpt_process_details sadabs
_exptl_crystal_colour red
_exptl_crystal_density_diffrn 1.047
_exptl_crystal_density_method 'not measured'
_exptl_crystal_description needle
_exptl_crystal_F_000 3210
_exptl_crystal_size_max 0.2
_exptl_crystal_size_mid 0.04
_exptl_crystal_size_min 0.04
_refine_diff_density_max 1.907
_refine_diff_density_min -0.538
_refine_diff_density_rms 0.093
_refine_ls_extinction_method none
_refine_ls_goodness_of_fit_ref 1.067
_refine_ls_hydrogen_treatment constr
_refine_ls_matrix_type full
_refine_ls_number_parameters 1973
_refine_ls_number_reflns 30684
_refine_ls_number_restraints 384
_refine_ls_restrained_S_all 1.075
_refine_ls_R_factor_all 0.1406
_refine_ls_R_factor_gt 0.0857
_refine_ls_shift/su_max 0.044
_refine_ls_shift/su_mean 0.002
_refine_ls_structure_factor_coef Fsqd
_refine_ls_weighting_details 'calc w=1/[\s^2^(Fo^2^)+(0.1684P)^2^+0.0000P] where P=(Fo^2^+2Fc^2^)/3'
_refine_ls_weighting_scheme calc
_refine_ls_wR_factor_gt 0.2552
_refine_ls_wR_factor_ref 0.2776
_reflns_number_gt 17175
_reflns_number_total 30684
_reflns_threshold_expression >2sigma(I)
_cod_data_source_file c3dt53535e2.cif
_cod_data_source_block zak6
_cod_depositor_comments 'Adding full bibliography for 7029611--7029615.cif.'
_cod_original_cell_volume 9474.1(7)
_cod_database_code 7029615

loop_
_symmetry_equiv_pos_as_xyz
'x, y, z'
'-x, -y, -z'

loop_
_atom_site_label
_atom_site_type_symbol
_atom_site_fract_x
_atom_site_fract_y
_atom_site_fract_z
_atom_site_U_iso_or_equiv
_atom_site_adp_type
_atom_site_occupancy
_atom_site_symmetry_multiplicity
_atom_site_calc_flag
_atom_site_refinement_flags
_atom_site_disorder_assembly
_atom_site_disorder_group
C1 C 1.0972(3) -0.0646(2) -0.08751(17) 0.0253(11) Uani 1 1 d . . .
C2 C 1.1184(4) -0.1204(2) -0.11175(18) 0.0321(12) Uani 1 1 d . . .
H2 H 1.1465 -0.1313 -0.1414 0.039 Uiso 1 1 calc R . .
C3 C 1.0895(4) -0.1534(2) -0.08313(18) 0.0295(12) Uani 1 1 d . . .
H3 H 1.0952 -0.1910 -0.0888 0.035 Uiso 1 1 calc R . .
C4 C 1.0476(3) -0.1187(2) -0.04170(17) 0.0239(11) Uani 1 1 d . . .
C5 C 1.0016(3) -0.1406(2) -0.00602(17) 0.0225(10) Uani 1 1 d . . .
C6 C 0.9515(3) -0.1108(2) 0.03050(17) 0.0225(10) Uani 1 1 d . . .
C7 C 0.9037(3) -0.1314(2) 0.06700(17) 0.0241(11) Uani 1 1 d . . .
H7 H 0.8969 -0.1682 0.0696 0.029 Uiso 1 1 calc R . .
C8 C 0.8700(3) -0.0879(2) 0.09725(18) 0.0268(11) Uani 1 1 d . . .
H8 H 0.8350 -0.0902 0.1238 0.032 Uiso 1 1 calc R . .
C9 C 0.8971(3) -0.0380(2) 0.08148(17) 0.0243(11) Uani 1 1 d . . .
C10 C 1.0041(3) -0.2005(2) -0.00815(17) 0.0242(11) Uani 1 1 d . . .
C11 C 0.9217(4) -0.2501(2) -0.02219(19) 0.0296(12) Uani 1 1 d . . .
H11 H 0.8652 -0.2464 -0.0317 0.035 Uiso 1 1 calc R . .
C12 C 0.9238(4) -0.3049(2) -0.02207(19) 0.0322(12) Uani 1 1 d . . .
H12 H 0.8680 -0.3370 -0.0309 0.039 Uiso 1 1 calc R . .
C12A C 0.7177(13) 0.6128(8) 0.7613(5) 0.102(4) Uani 0.521(11) 1 d PDU A 1
H12A H 0.7244 0.5957 0.7845 0.122 Uiso 0.521(11) 1 calc PR A 1
H12B H 0.7217 0.6532 0.7728 0.122 Uiso 0.521(11) 1 calc PR A 1
C12B C 0.7062(14) 0.5393(8) 0.7261(7) 0.102(4) Uani 0.479(11) 1 d PDU A 2
H12C H 0.7164 0.5442 0.7599 0.122 Uiso 0.479(11) 1 calc PR A 2
H12D H 0.6979 0.5020 0.7002 0.122 Uiso 0.479(11) 1 calc PR A 2
C13 C 1.0070(4) -0.3132(2) -0.00915(17) 0.0253(11) Uani 1 1 d . . .
C14 C 1.0905(4) -0.2629(2) 0.00352(18) 0.0294(12) Uani 1 1 d . . .
H14 H 1.1476 -0.2668 0.0117 0.035 Uiso 1 1 calc R . .
C15 C 1.0879(3) -0.2081(2) 0.00382(17) 0.0257(11) Uani 1 1 d . . .
H15 H 1.1435 -0.1758 0.0122 0.031 Uiso 1 1 calc R . .
C16 C 1.0224(4) -0.3753(2) 0.06438(18) 0.0281(11) Uani 1 1 d . . .
C17 C 0.9577(4) -0.4114(2) 0.08477(19) 0.0337(12) Uani 1 1 d . . .
H17 H 0.9076 -0.4431 0.0631 0.040 Uiso 1 1 calc R . .
C18 C 0.9655(4) -0.4015(2) 0.1359(2) 0.0381(13) Uani 1 1 d . . .
H18 H 0.9201 -0.4265 0.1475 0.046 Uiso 1 1 calc R . .
C19 C 1.0396(4) -0.3551(2) 0.1709(2) 0.0386(13) Uani 1 1 d . . .
C20 C 1.1063(4) -0.3189(2) 0.1506(2) 0.0386(13) Uani 1 1 d . . .
H20 H 1.1572 -0.2879 0.1722 0.046 Uiso 1 1 calc R . .
C21 C 1.0983(4) -0.3283(2) 0.0993(2) 0.0341(12) Uani 1 1 d . . .
H21 H 1.1435 -0.3033 0.0877 0.041 Uiso 1 1 calc R . .
C22 C 1.0741(6) -0.2582(4) 0.2780(3) 0.091(3) Uani 1 1 d . . .
H22A H 1.1281 -0.2344 0.2684 0.136 Uiso 1 1 calc R . .
H22B H 1.0845 -0.2498 0.3136 0.136 Uiso 1 1 calc R . .
H22C H 1.0197 -0.2483 0.2713 0.136 Uiso 1 1 calc R . .
C23 C 0.9504(6) -0.3906(4) 0.2565(3) 0.090(3) Uani 1 1 d . . .
H23A H 0.9438 -0.4320 0.2363 0.136 Uiso 1 1 calc R . .
H23B H 0.8947 -0.3821 0.2495 0.136 Uiso 1 1 calc R . .
H23C H 0.9593 -0.3838 0.2919 0.136 Uiso 1 1 calc R . .
C24 C 1.1635(5) -0.3567(4) 0.2555(2) 0.069(2) Uani 1 1 d D . .
H24A H 1.1524 -0.3998 0.2392 0.083 Uiso 1 1 calc R B 1
H24B H 1.2150 -0.3367 0.2410 0.083 Uiso 1 1 calc R B 1
C25 C 1.1927(13) -0.3368(15) 0.3118(5) 0.103(8) Uani 0.75(5) 1 d PD C 1
H25 H 1.2242 -0.2959 0.3295 0.124 Uiso 0.75(5) 1 calc PR C 1
C26 C 1.1792(17) -0.369(2) 0.3366(10) 0.239(19) Uani 0.75(5) 1 d PD C 1
H26A H 1.1480 -0.4102 0.3207 0.287 Uiso 0.75(5) 1 calc PR C 1
H26B H 1.2001 -0.3521 0.3712 0.287 Uiso 0.75(5) 1 calc PR C 1
C25' C 1.181(4) -0.353(2) 0.3088(10) 0.09(2) Uani 0.25(5) 1 d PD C 2
H25' H 1.1910 -0.3143 0.3324 0.111 Uiso 0.25(5) 1 calc PR C 2
C26' C 1.185(4) -0.3875(14) 0.3302(12) 0.049(14) Uani 0.25(5) 1 d PD C 2
H26C H 1.1765 -0.4280 0.3111 0.059 Uiso 0.25(5) 1 calc PR C 2
H26D H 1.1977 -0.3728 0.3654 0.059 Uiso 0.25(5) 1 calc PR C 2
C27 C 0.8966(4) -0.4471(2) -0.03867(19) 0.0310(12) Uani 1 1 d . . .
C28 C 0.8100(4) -0.4448(2) -0.0215(2) 0.0366(13) Uani 1 1 d . . .
H28 H 0.8088 -0.4128 0.0079 0.044 Uiso 1 1 calc R . .
C29 C 0.7254(4) -0.4891(2) -0.0472(2) 0.0398(14) Uani 1 1 d . . .
H29 H 0.6690 -0.4857 -0.0351 0.048 Uiso 1 1 calc R . .
C30 C 0.7243(4) -0.5388(2) -0.0913(2) 0.0404(14) Uani 1 1 d . . .
C31 C 0.8123(4) -0.5404(2) -0.1083(2) 0.0397(14) Uani 1 1 d . . .
H31 H 0.8145 -0.5725 -0.1374 0.048 Uiso 1 1 calc R . .
C32 C 0.8954(4) -0.4956(2) -0.0827(2) 0.0356(13) Uani 1 1 d . . .
H32 H 0.9518 -0.4980 -0.0953 0.043 Uiso 1 1 calc R . .
C33 C 0.5237(5) -0.6030(3) -0.0777(3) 0.067(2) Uani 1 1 d . . .
H33A H 0.5111 -0.5653 -0.0648 0.100 Uiso 1 1 calc R . .
H33B H 0.5486 -0.6098 -0.0502 0.100 Uiso 1 1 calc R . .
H33C H 0.4665 -0.6351 -0.0944 0.100 Uiso 1 1 calc R . .
C34 C 0.6365(5) -0.6738(3) -0.1494(3) 0.0587(18) Uani 1 1 d . . .
H34A H 0.6816 -0.6721 -0.1731 0.088 Uiso 1 1 calc R . .
H34B H 0.5795 -0.7061 -0.1663 0.088 Uiso 1 1 calc R . .
H34C H 0.6615 -0.6807 -0.1219 0.088 Uiso 1 1 calc R . .
C35 C 0.5597(6) -0.5870(4) -0.1774(3) 0.081(2) Uani 1 1 d D . .
H35A H 0.5003 -0.6187 -0.1926 0.097 Uiso 1 1 calc R D 1
H35B H 0.5466 -0.5491 -0.1634 0.097 Uiso 1 1 calc R D 1
C36 C 0.6207(16) -0.5850(13) -0.2177(7) 0.095(8) Uani 0.57(2) 1 d PD E 1
H36 H 0.6211 -0.6224 -0.2406 0.114 Uiso 0.57(2) 1 calc PR E 1
C37 C 0.6722(17) -0.5405(9) -0.2259(8) 0.150(10) Uani 0.57(2) 1 d PD E 1
H37A H 0.6754 -0.5016 -0.2046 0.180 Uiso 0.57(2) 1 calc PR E 1
H37B H 0.7071 -0.5464 -0.2532 0.180 Uiso 0.57(2) 1 calc PR E 1
C36' C 0.625(2) -0.5780(14) -0.2145(8) 0.077(7) Uani 0.43(2) 1 d PD E 2
H36' H 0.6828 -0.5471 -0.2039 0.092 Uiso 0.43(2) 1 calc PR E 2
C37' C 0.6034(15) -0.6123(8) -0.2606(7) 0.077(7) Uani 0.43(2) 1 d PD E 2
H37C H 0.5460 -0.6432 -0.2712 0.092 Uiso 0.43(2) 1 calc PR E 2
H37D H 0.6444 -0.6069 -0.2842 0.092 Uiso 0.43(2) 1 calc PR E 2
C38 C 1.1142(4) -0.4031(2) -0.03541(19) 0.0304(12) Uani 1 1 d . . .
C39 C 1.1803(4) -0.4200(2) -0.01326(19) 0.0319(12) Uani 1 1 d . . .
H39 H 1.1726 -0.4224 0.0184 0.038 Uiso 1 1 calc R . .
C40 C 1.2552(4) -0.4330(2) -0.0370(2) 0.0380(13) Uani 1 1 d . . .
H40 H 1.2968 -0.4438 -0.0209 0.046 Uiso 1 1 calc R . .
C41 C 1.2712(4) -0.4303(2) -0.0852(2) 0.0427(14) Uani 1 1 d . . .
C42 C 1.2047(5) -0.4145(3) -0.1074(2) 0.0502(16) Uani 1 1 d . . .
H42 H 1.2113 -0.4130 -0.1394 0.060 Uiso 1 1 calc R . .
C43 C 1.1297(4) -0.4011(3) -0.0832(2) 0.0409(14) Uani 1 1 d . . .
H43 H 1.0881 -0.3903 -0.0993 0.049 Uiso 1 1 calc R . .
C44 C 1.4425(6) -0.4700(4) -0.0775(4) 0.096(3) Uani 1 1 d . . .
H44A H 1.4645 -0.4375 -0.0449 0.144 Uiso 1 1 calc R . .
H44B H 1.4953 -0.4787 -0.0939 0.144 Uiso 1 1 calc R . .
H44C H 1.4030 -0.5052 -0.0729 0.144 Uiso 1 1 calc R . .
C45 C 1.3321(7) -0.5104(4) -0.1801(3) 0.113(4) Uani 1 1 d . . .
H45A H 1.2969 -0.4988 -0.2007 0.170 Uiso 1 1 calc R . .
H45B H 1.2925 -0.5457 -0.1759 0.170 Uiso 1 1 calc R . .
H45C H 1.3850 -0.5189 -0.1965 0.170 Uiso 1 1 calc R . .
C46 C 1.4536(6) -0.3791(4) -0.1246(4) 0.106(3) Uani 1 1 d DU . .
H46A H 1.4211 -0.3698 -0.1485 0.128 Uiso 1 1 calc R . .
H46B H 1.4666 -0.3454 -0.0921 0.128 Uiso 1 1 calc R . .
C47 C 1.5489(9) -0.3857(5) -0.1434(6) 0.154(5) Uani 1 1 d DU . .
H47 H 1.5457 -0.4069 -0.1782 0.185 Uiso 1 1 calc R . .
C48 C 1.6355(10) -0.3654(8) -0.1171(8) 0.245(10) Uani 1 1 d DU . .
H48A H 1.6444 -0.3438 -0.0822 0.294 Uiso 1 1 calc R . .
H48B H 1.6861 -0.3731 -0.1340 0.294 Uiso 1 1 calc R . .
C49 C 0.8826(3) 0.0175(2) 0.10582(17) 0.0257(11) Uani 1 1 d . . .
C50 C 0.8483(4) 0.0288(2) 0.15664(18) 0.0281(11) Uani 1 1 d . . .
C51 C 0.7650(4) 0.0414(2) 0.16790(19) 0.0359(13) Uani 1 1 d . . .
H51 H 0.7251 0.0400 0.1422 0.043 Uiso 1 1 calc R . .
C52 C 0.7401(4) 0.0563(3) 0.2174(2) 0.0398(14) Uani 1 1 d . . .
H52 H 0.6849 0.0658 0.2241 0.048 Uiso 1 1 calc R . .
C53 C 0.7965(4) 0.0572(2) 0.25662(19) 0.0325(12) Uani 1 1 d . . .
C54 C 0.8796(4) 0.0432(2) 0.24461(19) 0.0350(13) Uani 1 1 d . . .
H54 H 0.9185 0.0432 0.2701 0.042 Uiso 1 1 calc R . .
C55 C 0.9054(4) 0.0293(2) 0.19623(19) 0.0320(12) Uani 1 1 d . . .
H55 H 0.9610 0.0203 0.1897 0.038 Uiso 1 1 calc R . .
C56 C 0.7010(4) 0.0031(2) 0.33151(18) 0.0309(12) Uani 1 1 d . . .
C57 C 0.6371(3) -0.0003(2) 0.36644(19) 0.0304(12) Uani 1 1 d . . .
H57 H 0.6207 0.0337 0.3848 0.036 Uiso 1 1 calc R . .
C58 C 0.5972(4) -0.0532(2) 0.3747(2) 0.0365(13) Uani 1 1 d . . .
H58 H 0.5539 -0.0538 0.3980 0.044 Uiso 1 1 calc R . .
C59 C 0.6204(4) -0.1057(2) 0.3486(2) 0.0352(13) Uani 1 1 d . . .
C60 C 0.6878(5) -0.1004(3) 0.3155(2) 0.0602(19) Uani 1 1 d . . .
H60 H 0.7075 -0.1334 0.2986 0.072 Uiso 1 1 calc R . .
C61 C 0.7262(6) -0.0487(3) 0.3066(3) 0.064(2) Uani 1 1 d . . .
H61 H 0.7700 -0.0481 0.2836 0.077 Uiso 1 1 calc R . .
C62 C 0.5900(6) -0.1595(3) 0.4314(3) 0.069(2) Uani 1 1 d . . .
H62A H 0.5613 -0.1299 0.4501 0.104 Uiso 1 1 calc R . .
H62B H 0.6564 -0.1440 0.4423 0.104 Uiso 1 1 calc R . .
H62C H 0.5630 -0.1957 0.4376 0.104 Uiso 1 1 calc R . .
C63 C 0.6248(6) -0.2336(3) 0.3256(3) 0.077(2) Uani 1 1 d . . .
H63A H 0.6917 -0.2172 0.3352 0.116 Uiso 1 1 calc R . .
H63B H 0.6111 -0.2439 0.2899 0.116 Uiso 1 1 calc R . .
H63C H 0.6005 -0.2691 0.3332 0.116 Uiso 1 1 calc R . .
C64 C 0.4381(5) -0.2033(3) 0.3465(3) 0.0646(19) Uani 1 1 d . . .
H64A H 0.4116 -0.2374 0.3562 0.077 Uiso 1 1 calc R . .
H64B H 0.4138 -0.1714 0.3664 0.077 Uiso 1 1 calc R . .
C65 C 0.4068(6) -0.2218(3) 0.2913(3) 0.074(2) Uani 1 1 d . . .
H65 H 0.4124 -0.2582 0.2694 0.089 Uiso 1 1 calc R . .
C66 C 0.3721(6) -0.1919(3) 0.2703(3) 0.091(3) Uani 1 1 d . . .
H66A H 0.3650 -0.1552 0.2905 0.109 Uiso 1 1 calc R . .
H66B H 0.3548 -0.2077 0.2354 0.109 Uiso 1 1 calc R . .
C67 C 0.6914(4) 0.1281(2) 0.33525(18) 0.0274(11) Uani 1 1 d . . .
C68 C 0.5999(4) 0.1082(2) 0.30974(18) 0.0287(12) Uani 1 1 d . . .
H68 H 0.5732 0.0681 0.2880 0.034 Uiso 1 1 calc R . .
C69 C 0.5490(4) 0.1484(2) 0.31678(19) 0.0310(12) Uani 1 1 d . . .
H69 H 0.4883 0.1341 0.3000 0.037 Uiso 1 1 calc R . .
C70 C 0.5869(4) 0.2098(2) 0.34847(19) 0.0305(12) Uani 1 1 d . . .
C71 C 0.6781(4) 0.2283(2) 0.37303(19) 0.0329(12) Uani 1 1 d . . .
H71 H 0.7053 0.2684 0.3948 0.039 Uiso 1 1 calc R . .
C72 C 0.7291(4) 0.1887(2) 0.36585(19) 0.0287(11) Uani 1 1 d . . .
H72 H 0.7903 0.2033 0.3820 0.034 Uiso 1 1 calc R . .
C73 C 0.4007(5) 0.2287(3) 0.3265(3) 0.074(2) Uani 1 1 d . . .
H73A H 0.3676 0.1940 0.3336 0.112 Uiso 1 1 calc R . .
H73B H 0.4069 0.2166 0.2909 0.112 Uiso 1 1 calc R . .
H73C H 0.3664 0.2570 0.3358 0.112 Uiso 1 1 calc R . .
C74 C 0.5064(6) 0.2885(4) 0.4370(3) 0.079(2) Uani 1 1 d . . .
H74A H 0.4701 0.2538 0.4433 0.119 Uiso 1 1 calc R . .
H74B H 0.4753 0.3185 0.4471 0.119 Uiso 1 1 calc R . .
H74C H 0.5677 0.3047 0.4561 0.119 Uiso 1 1 calc R . .
C75 C 0.5897(5) 0.3325(3) 0.3525(3) 0.068(2) Uani 1 1 d . . .
H75A H 0.5545 0.3605 0.3583 0.082 Uiso 1 1 calc R . .
H75B H 0.6475 0.3526 0.3758 0.082 Uiso 1 1 calc R . .
C76 C 0.6125(6) 0.3124(3) 0.2974(3) 0.074(2) Uani 1 1 d . . .
H76 H 0.6585 0.2936 0.2904 0.089 Uiso 1 1 calc R . .
C77 C 0.5751(6) 0.3186(4) 0.2591(4) 0.094(3) Uani 1 1 d . . .
H77A H 0.5287 0.3371 0.2637 0.113 Uiso 1 1 calc R . .
H77B H 0.5949 0.3046 0.2272 0.113 Uiso 1 1 calc R . .
C78 C 0.8773(4) 0.1140(2) 0.36850(18) 0.0295(12) Uani 1 1 d . . .
C79 C 0.9472(4) 0.1643(2) 0.3666(2) 0.0347(13) Uani 1 1 d . . .
H79 H 0.9370 0.1802 0.3431 0.042 Uiso 1 1 calc R . .
C80 C 1.0304(4) 0.1908(3) 0.3984(2) 0.0410(14) Uani 1 1 d . . .
H80 H 1.0743 0.2245 0.3962 0.049 Uiso 1 1 calc R . .
C81 C 1.0513(4) 0.1684(3) 0.4342(2) 0.0420(14) Uani 1 1 d . . .
C82 C 0.9811(4) 0.1191(3) 0.4367(2) 0.0500(16) Uani 1 1 d . . .
H82 H 0.9910 0.1038 0.4608 0.060 Uiso 1 1 calc R . .
C83 C 0.8973(4) 0.0921(3) 0.4049(2) 0.0398(14) Uani 1 1 d . . .
H83 H 0.8531 0.0587 0.4075 0.048 Uiso 1 1 calc R . .
C84 C 1.2354(5) 0.2748(3) 0.4724(3) 0.076(2) Uani 1 1 d . . .
H84A H 1.2447 0.2699 0.4379 0.115 Uiso 1 1 calc R . .
H84B H 1.2953 0.2907 0.4927 0.115 Uiso 1 1 calc R . .
H84C H 1.2001 0.3022 0.4853 0.115 Uiso 1 1 calc R . .
C85 C 1.2387(6) 0.1462(4) 0.4493(3) 0.090(3) Uani 1 1 d . . .
H85A H 1.2047 0.1079 0.4505 0.135 Uiso 1 1 calc R . .
H85B H 1.2985 0.1623 0.4698 0.135 Uiso 1 1 calc R . .
H85C H 1.2483 0.1413 0.4149 0.135 Uiso 1 1 calc R . .
C86 C 1.1494(5) 0.2077(3) 0.5415(3) 0.066(2) Uani 1 1 d . . .
H86A H 1.1158 0.1682 0.5414 0.079 Uiso 1 1 calc R . .
H86B H 1.2099 0.2221 0.5617 0.079 Uiso 1 1 calc R . .
C87 C 1.0949(5) 0.2498(4) 0.5661(3) 0.0638(19) Uani 1 1 d . . .
H87 H 1.1244 0.2905 0.5731 0.077 Uiso 1 1 calc R . .
C88 C 1.0097(5) 0.2347(4) 0.5786(3) 0.072(2) Uani 1 1 d . . .
H88A H 0.9773 0.1945 0.5724 0.087 Uiso 1 1 calc R . .
H88B H 0.9817 0.2642 0.5938 0.087 Uiso 1 1 calc R . .
C101 C 0.6620(3) 0.0645(2) 0.58758(17) 0.0261(11) Uani 1 1 d . . .
C102 C 0.7388(4) 0.1206(2) 0.61216(18) 0.0307(12) Uani 1 1 d . . .
H102 H 0.7775 0.1316 0.6420 0.037 Uiso 1 1 calc R . .
C103 C 0.7434(3) 0.1536(2) 0.58348(18) 0.0296(12) Uani 1 1 d . . .
H103 H 0.7870 0.1911 0.5890 0.035 Uiso 1 1 calc R . .
C104 C 0.6660(3) 0.1187(2) 0.54189(17) 0.0228(10) Uani 1 1 d . . .
C105 C 0.6419(3) 0.1408(2) 0.50630(17) 0.0232(10) Uani 1 1 d . . .
C106 C 0.5621(3) 0.11072(19) 0.46942(16) 0.0210(10) Uani 1 1 d . . .
C107 C 0.5352(3) 0.1319(2) 0.43349(17) 0.0244(11) Uani 1 1 d . . .
H107 H 0.5652 0.1689 0.4314 0.029 Uiso 1 1 calc R . .
C108 C 0.4576(3) 0.0882(2) 0.40251(18) 0.0254(11) Uani 1 1 d . . .
H108 H 0.4249 0.0904 0.3759 0.030 Uiso 1 1 calc R . .
C109 C 0.4358(3) 0.0381(2) 0.41860(17) 0.0218(10) Uani 1 1 d . . .
C110 C 0.7040(3) 0.2002(2) 0.50825(17) 0.0235(11) Uani 1 1 d . . .
C111 C 0.6711(4) 0.2506(2) 0.52216(19) 0.0303(12) Uani 1 1 d . . .
H111 H 0.6106 0.2468 0.5312 0.036 Uiso 1 1 calc R . .
C112 C 0.7283(4) 0.3053(2) 0.52239(19) 0.0319(12) Uani 1 1 d . . .
H112 H 0.7051 0.3377 0.5317 0.038 Uiso 1 1 calc R . .
C113 C 0.8202(3) 0.3135(2) 0.50903(17) 0.0261(11) Uani 1 1 d . . .
C114 C 0.8536(4) 0.2628(2) 0.49633(18) 0.0289(11) Uani 1 1 d . . .
H114 H 0.9147 0.2667 0.4883 0.035 Uiso 1 1 calc R . .
C115 C 0.7954(3) 0.2077(2) 0.49582(17) 0.0261(11) Uani 1 1 d . . .
H115 H 0.8182 0.1752 0.4870 0.031 Uiso 1 1 calc R . .
C116 C 0.8443(4) 0.4469(2) 0.53887(19) 0.0290(12) Uani 1 1 d . . .
C117 C 0.7548(4) 0.4447(2) 0.5216(2) 0.0361(13) Uani 1 1 d . . .
H117 H 0.7215 0.4129 0.4921 0.043 Uiso 1 1 calc R . .
C118 C 0.7147(4) 0.4891(2) 0.5474(2) 0.0386(13) Uani 1 1 d . . .
H118 H 0.6548 0.4856 0.5353 0.046 Uiso 1 1 calc R . .
C119 C 0.7629(4) 0.5388(2) 0.5914(2) 0.0354(13) Uani 1 1 d . A .
C120 C 0.8520(4) 0.5405(2) 0.6083(2) 0.0376(13) Uani 1 1 d . . .
H120 H 0.8859 0.5727 0.6374 0.045 Uiso 1 1 calc R . .
C121 C 0.8912(4) 0.4959(2) 0.58292(19) 0.0333(12) Uani 1 1 d . . .
H121 H 0.9503 0.4988 0.5957 0.040 Uiso 1 1 calc R . .
C122 C 0.8106(5) 0.6740(3) 0.6489(3) 0.0562(17) Uani 1 1 d . A .
H12E H 0.7860 0.7064 0.6657 0.084 Uiso 1 1 calc R . .
H12F H 0.8418 0.6806 0.6211 0.084 Uiso 1 1 calc R . .
H12G H 0.8547 0.6726 0.6725 0.084 Uiso 1 1 calc R . .
C123 C 0.6268(5) 0.6028(3) 0.5764(3) 0.0622(19) Uani 1 1 d . A .
H12H H 0.5763 0.5653 0.5636 0.093 Uiso 1 1 calc R . .
H12I H 0.6590 0.6090 0.5488 0.093 Uiso 1 1 calc R . .
H12J H 0.6020 0.6353 0.5926 0.093 Uiso 1 1 calc R . .
C124 C 0.6456(5) 0.5868(4) 0.6772(3) 0.078(2) Uani 1 1 d DU A .
H12K H 0.6202 0.6195 0.6934 0.094 Uiso 1 1 calc R . .
H12L H 0.5930 0.5498 0.6628 0.094 Uiso 1 1 calc R . .
C125 C 0.7036(6) 0.5822(4) 0.7158(3) 0.087(2) Uani 1 1 d DU . .
H125 H 0.7329 0.5527 0.7045 0.104 Uiso 1 1 calc R A 1
C127 C 1.0179(3) 0.4032(2) 0.53518(18) 0.0283(11) Uani 1 1 d . . .
C128 C 1.0308(4) 0.4009(2) 0.5833(2) 0.0404(14) Uani 1 1 d . . .
H128 H 0.9784 0.3900 0.5993 0.048 Uiso 1 1 calc R . .
C129 C 1.1194(4) 0.4145(3) 0.6071(2) 0.0476(16) Uani 1 1 d . . .
H129 H 1.1249 0.4127 0.6390 0.057 Uiso 1 1 calc R . .
C130 C 1.2010(4) 0.4308(2) 0.5852(2) 0.0405(14) Uani 1 1 d . . .
C131 C 1.1878(4) 0.4329(2) 0.5368(2) 0.0380(13) Uani 1 1 d . . .
H131 H 1.2401 0.4432 0.5205 0.046 Uiso 1 1 calc R . .
C132 C 1.0995(4) 0.4199(2) 0.51307(19) 0.0311(12) Uani 1 1 d . . .
H132 H 1.0940 0.4224 0.4815 0.037 Uiso 1 1 calc R . .
C133 C 1.3421(7) 0.5102(4) 0.6806(3) 0.108(3) Uani 1 1 d . . .
H13A H 1.2952 0.4982 0.7009 0.161 Uiso 1 1 calc R . .
H13B H 1.3378 0.5457 0.6766 0.161 Uiso 1 1 calc R . .
H13C H 1.4034 0.5187 0.6971 0.161 Uiso 1 1 calc R . .
C134 C 1.4127(5) 0.4703(4) 0.5771(3) 0.092(3) Uani 1 1 d . . .
H13D H 1.4019 0.4380 0.5445 0.138 Uiso 1 1 calc R . .
H13E H 1.4742 0.4787 0.5933 0.138 Uiso 1 1 calc R . .
H13F H 1.4085 0.5057 0.5730 0.138 Uiso 1 1 calc R . .
C135 C 1.3327(6) 0.3782(4) 0.6239(4) 0.102(3) Uani 1 1 d D . .
H13G H 1.2897 0.3681 0.6471 0.123 Uiso 1 1 calc R . .
H13H H 1.3135 0.3449 0.5911 0.123 Uiso 1 1 calc R . .
C136 C 1.4338(8) 0.3855(5) 0.6439(6) 0.151(6) Uani 1 1 d D . .
H136 H 1.4506 0.4054 0.6789 0.181 Uiso 1 1 calc R . .
C137 C 1.5011(10) 0.3665(8) 0.6171(8) 0.256(13) Uani 1 1 d D . .
H13I H 1.4888 0.3463 0.5820 0.308 Uiso 1 1 calc R . .
H13J H 1.5593 0.3738 0.6338 0.308 Uiso 1 1 calc R . .
C138 C 0.8978(3) 0.3750(2) 0.43550(18) 0.0272(11) Uani 1 1 d . . .
C139 C 0.8690(4) 0.4116(2) 0.4156(2) 0.0334(12) Uani 1 1 d . . .
H139 H 0.8513 0.4436 0.4375 0.040 Uiso 1 1 calc R . .
C140 C 0.8661(4) 0.4012(2) 0.3639(2) 0.0374(13) Uani 1 1 d . . .
H140 H 0.8445 0.4256 0.3521 0.045 Uiso 1 1 calc R . .
C141 C 0.8949(4) 0.3550(2) 0.3292(2) 0.0363(13) Uani 1 1 d . . .
C142 C 0.9251(4) 0.3194(2) 0.3501(2) 0.0383(13) Uani 1 1 d . . .
H142 H 0.9451 0.2883 0.3286 0.046 Uiso 1 1 calc R . .
C143 C 0.9263(4) 0.3285(2) 0.40078(19) 0.0342(12) Uani 1 1 d . . .
H143 H 0.9465 0.3034 0.4123 0.041 Uiso 1 1 calc R . .
C144 C 0.8411(7) 0.3896(4) 0.2428(3) 0.090(3) Uani 1 1 d . . .
H14A H 0.8753 0.4310 0.2630 0.135 Uiso 1 1 calc R . .
H14B H 0.7767 0.3810 0.2495 0.135 Uiso 1 1 calc R . .
H14C H 0.8437 0.3825 0.2075 0.135 Uiso 1 1 calc R . .
C145 C 0.8319(6) 0.2588(4) 0.2219(3) 0.090(3) Uani 1 1 d . . .
H14D H 0.8615 0.2347 0.2316 0.134 Uiso 1 1 calc R . .
H14E H 0.8344 0.2506 0.1864 0.134 Uiso 1 1 calc R . .
H14F H 0.7674 0.2490 0.2284 0.134 Uiso 1 1 calc R . .
C146 C 1.0194(5) 0.3573(4) 0.2447(2) 0.069(2) Uani 1 1 d D . .
H14G H 1.0517 0.4000 0.2631 0.082 Uiso 1 1 calc R . .
H14H H 1.0500 0.3354 0.2574 0.082 Uiso 1 1 calc R . .
C147 C 1.0318(6) 0.3420(5) 0.1888(3) 0.106(3) Uani 1 1 d D . .
H147 H 1.0183 0.3012 0.1688 0.127 Uiso 1 1 calc R . .
C148 C 1.0581(8) 0.3777(8) 0.1663(4) 0.186(8) Uani 1 1 d D . .
H14I H 1.0726 0.4191 0.1843 0.224 Uiso 1 1 calc R . .
H14J H 1.0631 0.3628 0.1316 0.224 Uiso 1 1 calc R . .
C149 C 0.3649(3) -0.0176(2) 0.39411(18) 0.0276(11) Uani 1 1 d . . .
C150 C 0.3190(3) -0.0286(2) 0.34340(18) 0.0277(11) Uani 1 1 d . . .
C151 C 0.3760(4) -0.0291(2) 0.30418(19) 0.0330(12) Uani 1 1 d . . .
H151 H 0.4406 -0.0201 0.3110 0.040 Uiso 1 1 calc R . .
C152 C 0.3366(4) -0.0431(2) 0.25522(19) 0.0329(12) Uani 1 1 d . . .
H152 H 0.3754 -0.0431 0.2298 0.039 Uiso 1 1 calc R . .
C153 C 0.2394(4) -0.0573(2) 0.24352(18) 0.0302(12) Uani 1 1 d . . .
C154 C 0.1845(4) -0.0563(3) 0.2826(2) 0.0409(14) Uani 1 1 d . . .
H154 H 0.1198 -0.0659 0.2757 0.049 Uiso 1 1 calc R . .
C155 C 0.2230(4) -0.0414(2) 0.3321(2) 0.0365(13) Uani 1 1 d . . .
H155 H 0.1842 -0.0401 0.3577 0.044 Uiso 1 1 calc R . .
C156 C 0.2637(3) -0.1135(2) 0.13202(18) 0.0302(12) Uani 1 1 d . . .
C157 C 0.3043(4) -0.0929(3) 0.0946(2) 0.0410(14) Uani 1 1 d . . .
H157 H 0.2915 -0.0606 0.0909 0.049 Uiso 1 1 calc R . .
C158 C 0.3623(4) -0.1191(3) 0.0635(2) 0.0487(16) Uani 1 1 d . . .
H158 H 0.3885 -0.1031 0.0400 0.058 Uiso 1 1 calc R . .
C159 C 0.3835(4) -0.1685(3) 0.0654(2) 0.0440(14) Uani 1 1 d . . .
C160 C 0.3398(4) -0.1906(3) 0.1017(2) 0.0413(14) Uani 1 1 d . . .
H160 H 0.3500 -0.2244 0.1039 0.050 Uiso 1 1 calc R . .
C161 C 0.2830(4) -0.1643(2) 0.1337(2) 0.0363(13) Uani 1 1 d . . .
H161 H 0.2568 -0.1805 0.1570 0.044 Uiso 1 1 calc R . .
C162 C 0.5912(5) -0.1465(4) 0.0495(4) 0.098(3) Uani 1 1 d . . .
H16A H 0.5949 -0.1083 0.0482 0.146 Uiso 1 1 calc R . .
H16B H 0.6347 -0.1626 0.0288 0.146 Uiso 1 1 calc R . .
H16C H 0.6068 -0.1411 0.0840 0.146 Uiso 1 1 calc R . .
C163 C 0.4601(6) -0.2744(3) 0.0276(3) 0.078(2) Uani 1 1 d . . .
H16D H 0.4748 -0.2695 0.0620 0.117 Uiso 1 1 calc R . .
H16E H 0.5035 -0.2907 0.0069 0.117 Uiso 1 1 calc R . .
H16F H 0.3971 -0.3015 0.0149 0.117 Uiso 1 1 calc R . .
C164 C 0.4413(6) -0.2074(4) -0.0408(3) 0.070(2) Uani 1 1 d . . .
H16G H 0.4467 -0.1679 -0.0406 0.084 Uiso 1 1 calc R . .
H16H H 0.4874 -0.2216 -0.0612 0.084 Uiso 1 1 calc R . .
C165 C 0.3450(6) -0.2496(4) -0.0652(3) 0.067(2) Uani 1 1 d . . .
H165 H 0.3337 -0.2902 -0.0716 0.081 Uiso 1 1 calc R . .
C166 C 0.2740(6) -0.2343(4) -0.0785(3) 0.075(2) Uani 1 1 d . . .
H16I H 0.2821 -0.1942 -0.0729 0.090 Uiso 1 1 calc R . .
H16J H 0.2164 -0.2638 -0.0935 0.090 Uiso 1 1 calc R . .
C167 C 0.0635(3) -0.1281(2) 0.16484(17) 0.0253(11) Uani 1 1 d . . .
C168 C -0.0082(4) -0.1088(2) 0.18983(18) 0.0278(11) Uani 1 1 d . . .
H168 H 0.0052 -0.0685 0.2112 0.033 Uiso 1 1 calc R . .
C169 C -0.0989(4) -0.1482(2) 0.18365(19) 0.0317(12) Uani 1 1 d . . .
H169 H -0.1448 -0.1339 0.2009 0.038 Uiso 1 1 calc R . .
C170 C -0.1223(4) -0.2096(2) 0.15161(19) 0.0308(12) Uani 1 1 d . . .
C171 C -0.0496(4) -0.2285(2) 0.12720(19) 0.0328(12) Uani 1 1 d . . .
H171 H -0.0623 -0.2687 0.1058 0.039 Uiso 1 1 calc R . .
C172 C 0.0410(3) -0.1887(2) 0.13412(18) 0.0283(11) Uani 1 1 d . . .
H172 H 0.0876 -0.2031 0.1177 0.034 Uiso 1 1 calc R . .
C173 C -0.3278(5) -0.2290(3) 0.1737(3) 0.071(2) Uani 1 1 d . . .
H17A H -0.3264 -0.1942 0.1667 0.107 Uiso 1 1 calc R . .
H17B H -0.3096 -0.2170 0.2093 0.107 Uiso 1 1 calc R . .
H17C H -0.3903 -0.2573 0.1643 0.107 Uiso 1 1 calc R . .
C174 C -0.2816(5) -0.2888(4) 0.0635(3) 0.083(3) Uani 1 1 d . . .
H17D H -0.2386 -0.3073 0.0444 0.125 Uiso 1 1 calc R . .
H17E H -0.2797 -0.2539 0.0566 0.125 Uiso 1 1 calc R . .
H17F H -0.3441 -0.3171 0.0538 0.125 Uiso 1 1 calc R . .
C175 C -0.2430(5) -0.3325(3) 0.1477(3) 0.067(2) Uani 1 1 d . . .
H17G H -0.3065 -0.3600 0.1426 0.080 Uiso 1 1 calc R . .
H17H H -0.2065 -0.3533 0.1240 0.080 Uiso 1 1 calc R . .
C176 C -0.1991(6) -0.3126(3) 0.2017(3) 0.075(2) Uani 1 1 d . . .
H176 H -0.1342 -0.2944 0.2081 0.090 Uiso 1 1 calc R . .
C177 C -0.2427(7) -0.3181(4) 0.2415(4) 0.098(3) Uani 1 1 d . . .
H17I H -0.3076 -0.3359 0.2375 0.118 Uiso 1 1 calc R . .
H17J H -0.2081 -0.3040 0.2731 0.118 Uiso 1 1 calc R . .
C178 C 0.1976(4) -0.0034(2) 0.16849(19) 0.0325(12) Uani 1 1 d . . .
C179 C 0.1367(4) 0.0000(2) 0.1335(2) 0.0330(12) Uani 1 1 d . . .
H179 H 0.0861 -0.0339 0.1151 0.040 Uiso 1 1 calc R . .
C180 C 0.1500(4) 0.0531(2) 0.1255(2) 0.0388(14) Uani 1 1 d . . .
H180 H 0.1069 0.0538 0.1024 0.047 Uiso 1 1 calc R . .
C181 C 0.2255(4) 0.1053(2) 0.1507(2) 0.0366(13) Uani 1 1 d . . .
C182 C 0.2876(5) 0.1001(3) 0.1843(3) 0.063(2) Uani 1 1 d . . .
H182 H 0.3398 0.1334 0.2016 0.076 Uiso 1 1 calc R . .
C183 C 0.2752(5) 0.0483(3) 0.1928(3) 0.066(2) Uani 1 1 d . . .
H183 H 0.3192 0.0474 0.2152 0.079 Uiso 1 1 calc R . .
C184 C 0.3581(5) 0.2335(3) 0.1737(3) 0.078(3) Uani 1 1 d . . .
H18A H 0.4087 0.2173 0.1640 0.117 Uiso 1 1 calc R . .
H18B H 0.3553 0.2439 0.2095 0.117 Uiso 1 1 calc R . .
H18C H 0.3687 0.2690 0.1662 0.117 Uiso 1 1 calc R . .
C185 C 0.2498(5) 0.1596(3) 0.0687(3) 0.069(2) Uani 1 1 d . . .
H18D H 0.1917 0.1301 0.0499 0.103 Uiso 1 1 calc R . .
H18E H 0.3009 0.1443 0.0580 0.103 Uiso 1 1 calc R . .
H18F H 0.2591 0.1959 0.0627 0.103 Uiso 1 1 calc R . .
C186 C 0.1414(5) 0.2030(3) 0.1539(3) 0.068(2) Uani 1 1 d . . .
H18G H 0.1487 0.2373 0.1444 0.082 Uiso 1 1 calc R . .
H18H H 0.0853 0.1711 0.1338 0.082 Uiso 1 1 calc R . .
C187 C 0.1277(6) 0.2209(3) 0.2085(3) 0.074(2) Uani 1 1 d . . .
H187 H 0.1702 0.2570 0.2307 0.089 Uiso 1 1 calc R . .
C188 C 0.0631(6) 0.1919(3) 0.2289(3) 0.084(3) Uani 1 1 d . . .
H18I H 0.0187 0.1556 0.2085 0.101 Uiso 1 1 calc R . .
H18J H 0.0614 0.2076 0.2638 0.101 Uiso 1 1 calc R . .
N1 N 1.0543(3) -0.06459(17) -0.04486(14) 0.0233(9) Uani 1 1 d . . .
N2 N 0.9447(3) -0.05440(16) 0.03990(14) 0.0222(9) Uani 1 1 d . . .
H2N H 0.9667 -0.0328 0.0225 0.027 Uiso 1 1 calc R . .
N3 N 0.6187(3) 0.06439(17) 0.54484(13) 0.0215(9) Uani 1 1 d . . .
N4 N 0.4994(3) 0.05435(16) 0.46019(14) 0.0223(9) Uani 1 1 d . . .
H4N H 0.4999 0.0328 0.4776 0.027 Uiso 1 1 calc R . .
Si1 Si 1.01072(10) -0.38554(6) -0.00442(5) 0.0282(3) Uani 1 1 d . . .
Si2 Si 1.05465(14) -0.34009(9) 0.24065(6) 0.0573(5) Uani 1 1 d D C .
Si3 Si 0.61084(12) -0.60057(8) -0.12384(7) 0.0474(4) Uani 1 1 d D E .
Si4 Si 1.37425(15) -0.44819(8) -0.11731(7) 0.0582(5) Uani 1 1 d DU . .
Si5 Si 0.76466(10) 0.07561(6) 0.32326(5) 0.0276(3) Uani 1 1 d . . .
Si6 Si 0.56894(12) -0.17650(7) 0.36183(7) 0.0440(4) Uani 1 1 d . . .
Si7 Si 0.51914(12) 0.26470(7) 0.36360(7) 0.0446(4) Uani 1 1 d . . .
Si8 Si 1.16899(13) 0.20004(9) 0.47456(8) 0.0584(5) Uani 1 1 d . . .
Si9 Si 0.89609(10) 0.38551(6) 0.50427(5) 0.0279(3) Uani 1 1 d . . .
Si10 Si 0.71184(13) 0.60078(8) 0.62403(7) 0.0474(4) Uani 1 1 d D . .
Si11 Si 1.32269(13) 0.44815(9) 0.61706(7) 0.0573(5) Uani 1 1 d . . .
Si12 Si 0.89422(15) 0.33987(9) 0.25937(6) 0.0572(5) Uani 1 1 d . . .
Si13 Si 0.18899(10) -0.07563(6) 0.17666(5) 0.0277(3) Uani 1 1 d . . .
Si14 Si 0.46923(14) -0.19995(9) 0.02544(8) 0.0592(5) Uani 1 1 d . . .
Si15 Si -0.24518(11) -0.26461(7) 0.13660(7) 0.0448(4) Uani 1 1 d . . .
Si16 Si 0.24523(12) 0.17637(7) 0.13800(7) 0.0448(4) Uani 1 1 d . . .
O1 O 0.0068(6) -0.0387(4) 0.3671(3) 0.145(3) Uani 1 1 d DU . .
H1 H 0.0107 -0.0094 0.3598 0.217 Uiso 1 1 calc R . .
O2 O 0.5470(5) 0.0382(4) 0.1334(3) 0.056(2) Uani 0.50 1 d PDU . .
H2A H 0.5164 0.0081 0.1382 0.084 Uiso 0.50 1 calc PR . .
C4O C 0.5698(11) 0.1386(7) 0.1583(8) 0.100(6) Uani 0.50 1 d PDU . .
H4O1 H 0.5459 0.1684 0.1813 0.149 Uiso 0.50 1 calc PR . .
H4O2 H 0.5579 0.1358 0.1243 0.149 Uiso 0.50 1 calc PR . .
H4O3 H 0.6363 0.1498 0.1675 0.149 Uiso 0.50 1 calc PR . .
C3O C 0.5249(14) 0.0824(8) 0.1612(8) 0.102(6) Uani 0.50 1 d PDU . .
H3O1 H 0.5363 0.0867 0.1961 0.122 Uiso 0.50 1 calc PR . .
H3O2 H 0.4577 0.0731 0.1535 0.122 Uiso 0.50 1 calc PR . .
O4 O 1.0586(7) 0.0447(6) 0.3216(5) 0.105(5) Uani 0.50 1 d PDU . .
H4 H 1.0712 0.0172 0.3260 0.158 Uiso 0.50 1 calc PR . .
C7O C 1.1322(8) 0.0744(5) 0.3004(5) 0.059(3) Uani 0.50 1 d PDU . .
H7O1 H 1.1887 0.0858 0.3232 0.070 Uiso 0.50 1 calc PR . .
H7O2 H 1.1380 0.0434 0.2692 0.070 Uiso 0.50 1 calc PR . .
C8O C 1.1394(14) 0.1220(8) 0.2889(7) 0.105(6) Uani 0.50 1 d PDU . .
H8O1 H 1.1984 0.1333 0.2761 0.157 Uiso 0.50 1 calc PR . .
H8O2 H 1.1364 0.1550 0.3188 0.157 Uiso 0.50 1 calc PR . .
H8O3 H 1.0887 0.1121 0.2634 0.157 Uiso 0.50 1 calc PR . .
O3 O 0.5164(6) -0.0446(6) 0.1787(5) 0.108(5) Uani 0.50 1 d PDU . .
H3A H 0.5572 -0.0172 0.1745 0.161 Uiso 0.50 1 calc PR . .
C2O C -0.0701(12) -0.1400(7) 0.3444(7) 0.205(7) Uani 1 1 d DU . .
H2O1 H -0.1179 -0.1742 0.3205 0.307 Uiso 1 1 calc R . .
H2O2 H -0.0862 -0.1336 0.3782 0.307 Uiso 1 1 calc R . .
H2O3 H -0.0108 -0.1474 0.3416 0.307 Uiso 1 1 calc R . .
C1O C -0.0635(11) -0.0887(8) 0.3341(8) 0.240(9) Uani 1 1 d DU . .
H1O1 H -0.0501 -0.0959 0.2994 0.288 Uiso 1 1 calc R . .
H1O2 H -0.1233 -0.0809 0.3373 0.288 Uiso 1 1 calc R . .
C5O C 0.5594(8) -0.0750(6) 0.2008(5) 0.057(3) Uani 0.50 1 d PDU . .
H5O1 H 0.6023 -0.0889 0.1775 0.068 Uiso 0.50 1 calc PR . .
H5O2 H 0.5985 -0.0439 0.2313 0.068 Uiso 0.50 1 calc PR . .
O5 O 0.8183(12) 0.0097(7) 0.5061(7) 0.163(7) Uani 0.50 1 d PDU . .
H5 H 0.8489 0.0108 0.5305 0.244 Uiso 0.50 1 calc PR . .
C9O C 0.8357(9) -0.0311(7) 0.4615(6) 0.081(4) Uani 0.50 1 d PDU . .
H9O1 H 0.7988 -0.0334 0.4325 0.097 Uiso 0.50 1 calc PR . .
H9O2 H 0.8180 -0.0710 0.4627 0.097 Uiso 0.50 1 calc PR . .
C6O C 0.5154(14) -0.1213(8) 0.2141(8) 0.119(7) Uani 0.50 1 d PDU . .
H6O1 H 0.5613 -0.1334 0.2276 0.179 Uiso 0.50 1 calc PR . .
H6O2 H 0.4780 -0.1546 0.1848 0.179 Uiso 0.50 1 calc PR . .
H6O3 H 0.4755 -0.1092 0.2394 0.179 Uiso 0.50 1 calc PR . .
C10O C 0.9388(10) -0.0104(8) 0.4563(7) 0.095(6) Uani 0.50 1 d PDU . .
H10A H 0.9516 -0.0385 0.4258 0.142 Uiso 0.50 1 calc PR . .
H10B H 0.9749 -0.0082 0.4852 0.142 Uiso 0.50 1 calc PR . .
H10C H 0.9556 0.0287 0.4546 0.142 Uiso 0.50 1 calc PR . .
O6 O 0.3000(7) -0.0009(6) 0.0061(5) 0.098(3) Uani 0.50 1 d PDU . .
H6 H 0.3273 0.0016 0.0321 0.147 Uiso 0.50 1 calc PR F 1
C11O C 0.3414(12) -0.0222(11) -0.0313(8) 0.072(5) Uani 0.315(7) 1 d PDU G 1
H11A H 0.3062 -0.0273 -0.0621 0.087 Uiso 0.315(7) 1 calc PR G 1
H11B H 0.3414 -0.0617 -0.0339 0.087 Uiso 0.315(7) 1 calc PR G 1
C12O C 0.4365(13) 0.0145(14) -0.0284(11) 0.098(3) Uani 0.315(7) 1 d PDU G 1
H12M H 0.4617 -0.0028 -0.0592 0.147 Uiso 0.315(7) 1 calc PR G 1
H12N H 0.4737 0.0163 -0.0001 0.147 Uiso 0.315(7) 1 calc PR G 1
H12O H 0.4377 0.0544 -0.0240 0.147 Uiso 0.315(7) 1 calc PR G 1
C11' C 0.3758(18) 0.0381(13) 0.0417(13) 0.072(5) Uani 0.185(7) 1 d PDU G 2
H11C H 0.3551 0.0508 0.0751 0.087 Uiso 0.185(7) 1 calc PR G 2
H11D H 0.4033 0.0737 0.0341 0.087 Uiso 0.185(7) 1 calc PR G 2
C12' C 0.4495(14) 0.0076(9) 0.0419(8) 0.072(5) Uani 0.185(7) 1 d PDU G 2
H12P H 0.5052 0.0367 0.0637 0.087 Uiso 0.185(7) 1 calc PR G 2
H12Q H 0.4647 -0.0091 0.0080 0.087 Uiso 0.185(7) 1 calc PR G 2
H12R H 0.4251 -0.0241 0.0542 0.087 Uiso 0.185(7) 1 calc PR G 2

loop_
_atom_site_aniso_label
_atom_site_aniso_U_11
_atom_site_aniso_U_22
_atom_site_aniso_U_33
_atom_site_aniso_U_23
_atom_site_aniso_U_13
_atom_site_aniso_U_12
C1 0.034(3) 0.030(3) 0.017(3) 0.011(2) 0.006(2) 0.016(2)
C2 0.053(3) 0.031(3) 0.018(3) 0.009(2) 0.011(2) 0.023(3)
C3 0.046(3) 0.026(3) 0.022(3) 0.007(2) 0.007(2) 0.022(2)
C4 0.030(3) 0.019(2) 0.021(3) 0.006(2) 0.004(2) 0.007(2)
C5 0.028(3) 0.024(3) 0.015(2) 0.007(2) 0.0010(19) 0.009(2)
C6 0.029(3) 0.019(2) 0.015(2) 0.0041(19) -0.0046(19) 0.005(2)
C7 0.033(3) 0.021(2) 0.022(3) 0.011(2) 0.001(2) 0.009(2)
C8 0.032(3) 0.034(3) 0.018(3) 0.014(2) 0.006(2) 0.011(2)
C9 0.034(3) 0.026(3) 0.017(3) 0.010(2) 0.006(2) 0.013(2)
C10 0.038(3) 0.022(3) 0.014(2) 0.008(2) 0.006(2) 0.011(2)
C11 0.036(3) 0.026(3) 0.030(3) 0.013(2) 0.002(2) 0.013(2)
C12 0.036(3) 0.024(3) 0.032(3) 0.008(2) -0.001(2) 0.006(2)
C12A 0.156(12) 0.082(8) 0.067(6) 0.040(6) 0.027(7) 0.023(8)
C12B 0.156(12) 0.082(8) 0.067(6) 0.040(6) 0.027(7) 0.023(8)
C13 0.039(3) 0.023(3) 0.018(3) 0.010(2) 0.005(2) 0.013(2)
C14 0.044(3) 0.026(3) 0.023(3) 0.014(2) 0.004(2) 0.013(2)
C15 0.031(3) 0.023(3) 0.021(3) 0.008(2) 0.001(2) 0.007(2)
C16 0.041(3) 0.019(3) 0.027(3) 0.008(2) 0.003(2) 0.013(2)
C17 0.045(3) 0.025(3) 0.028(3) 0.009(2) 0.001(2) 0.009(2)
C18 0.048(4) 0.033(3) 0.035(3) 0.014(3) 0.011(3) 0.015(3)
C19 0.048(3) 0.035(3) 0.029(3) 0.008(2) 0.005(3) 0.014(3)
C20 0.046(3) 0.034(3) 0.029(3) 0.008(2) -0.001(2) 0.008(3)
C21 0.044(3) 0.024(3) 0.034(3) 0.011(2) 0.002(2) 0.010(2)
C22 0.114(7) 0.088(6) 0.037(4) -0.002(4) 0.008(4) 0.020(5)
C23 0.091(6) 0.128(8) 0.041(4) 0.043(5) 0.014(4) 0.004(5)
C24 0.072(5) 0.091(6) 0.036(4) 0.029(4) 0.006(3) 0.011(4)
C25 0.046(8) 0.21(2) 0.049(10) 0.048(10) -0.002(6) 0.030(10)
C26 0.079(13) 0.62(6) 0.111(17) 0.23(3) 0.042(13) 0.12(3)
C25' 0.18(7) 0.07(3) 0.05(3) 0.03(2) 0.07(3) 0.06(3)
C26' 0.08(3) 0.04(3) 0.020(18) 0.012(14) 0.016(16) 0.023(16)
C27 0.044(3) 0.019(3) 0.033(3) 0.015(2) 0.000(2) 0.010(2)
C28 0.046(4) 0.030(3) 0.036(3) 0.013(2) 0.007(3) 0.014(3)
C29 0.043(3) 0.039(3) 0.046(4) 0.023(3) 0.008(3) 0.018(3)
C30 0.054(4) 0.029(3) 0.043(4) 0.017(3) -0.006(3) 0.015(3)
C31 0.062(4) 0.026(3) 0.030(3) 0.010(2) -0.001(3) 0.013(3)
C32 0.050(3) 0.026(3) 0.034(3) 0.014(2) 0.005(3) 0.012(3)
C33 0.046(4) 0.057(4) 0.085(6) 0.019(4) -0.003(4) 0.009(3)
C34 0.060(4) 0.040(4) 0.062(5) 0.011(3) -0.006(3) 0.006(3)
C35 0.085(6) 0.089(6) 0.069(6) 0.032(5) -0.019(4) 0.026(5)
C36 0.084(15) 0.115(19) 0.058(18) 0.037(13) -0.017(10) -0.011(12)
C37 0.24(3) 0.089(15) 0.15(2) 0.085(14) 0.022(18) 0.042(16)
C36' 0.113(15) 0.072(12) 0.056(13) 0.036(9) -0.015(9) 0.030(10)
C37' 0.113(15) 0.072(12) 0.056(13) 0.036(9) -0.015(9) 0.030(10)
C38 0.048(3) 0.020(3) 0.027(3) 0.012(2) 0.004(2) 0.013(2)
C39 0.043(3) 0.033(3) 0.027(3) 0.018(2) 0.004(2) 0.014(3)
C40 0.044(3) 0.037(3) 0.044(4) 0.023(3) 0.004(3) 0.019(3)
C41 0.062(4) 0.035(3) 0.041(4) 0.020(3) 0.015(3) 0.022(3)
C42 0.077(5) 0.054(4) 0.031(3) 0.023(3) 0.017(3) 0.029(4)
C43 0.061(4) 0.048(4) 0.029(3) 0.022(3) 0.010(3) 0.030(3)
C44 0.108(7) 0.130(8) 0.104(7) 0.066(6) 0.056(6) 0.088(7)
C45 0.141(9) 0.116(8) 0.072(6) 0.003(5) 0.041(6) 0.068(7)
C46 0.132(7) 0.083(6) 0.145(9) 0.067(6) 0.099(7) 0.060(5)
C47 0.177(10) 0.102(8) 0.242(13) 0.103(9) 0.151(10) 0.079(8)
C48 0.128(8) 0.212(17) 0.48(3) 0.210(18) 0.166(13) 0.078(12)
C49 0.031(3) 0.031(3) 0.019(3) 0.011(2) 0.004(2) 0.013(2)
C50 0.042(3) 0.028(3) 0.021(3) 0.014(2) 0.009(2) 0.015(2)
C51 0.041(3) 0.054(4) 0.024(3) 0.019(3) 0.011(2) 0.026(3)
C52 0.045(3) 0.055(4) 0.030(3) 0.021(3) 0.017(3) 0.026(3)
C53 0.050(3) 0.030(3) 0.026(3) 0.015(2) 0.014(2) 0.018(3)
C54 0.050(3) 0.042(3) 0.020(3) 0.014(2) 0.009(2) 0.022(3)
C55 0.042(3) 0.034(3) 0.029(3) 0.015(2) 0.014(2) 0.020(3)
C56 0.047(3) 0.027(3) 0.022(3) 0.011(2) 0.010(2) 0.015(2)
C57 0.035(3) 0.025(3) 0.037(3) 0.012(2) 0.014(2) 0.017(2)
C58 0.044(3) 0.035(3) 0.040(3) 0.017(3) 0.018(3) 0.021(3)
C59 0.042(3) 0.034(3) 0.032(3) 0.015(2) 0.005(2) 0.012(3)
C60 0.104(6) 0.035(4) 0.052(4) 0.018(3) 0.039(4) 0.036(4)
C61 0.105(6) 0.041(4) 0.061(5) 0.026(3) 0.052(4) 0.036(4)
C62 0.090(6) 0.074(5) 0.060(5) 0.045(4) 0.024(4) 0.026(4)
C63 0.117(7) 0.052(4) 0.092(6) 0.045(4) 0.058(5) 0.047(5)
C64 0.062(5) 0.059(4) 0.073(5) 0.033(4) 0.015(4) 0.010(4)
C65 0.086(6) 0.042(4) 0.077(6) 0.014(4) -0.011(4) 0.007(4)
C66 0.117(7) 0.050(5) 0.079(6) 0.002(4) -0.027(5) 0.019(5)
C67 0.037(3) 0.031(3) 0.020(3) 0.014(2) 0.011(2) 0.013(2)
C68 0.040(3) 0.028(3) 0.021(3) 0.012(2) 0.014(2) 0.012(2)
C69 0.028(3) 0.037(3) 0.030(3) 0.018(2) 0.002(2) 0.007(2)
C70 0.039(3) 0.029(3) 0.025(3) 0.013(2) 0.003(2) 0.008(2)
C71 0.039(3) 0.022(3) 0.033(3) 0.009(2) -0.003(2) 0.005(2)
C72 0.028(3) 0.028(3) 0.031(3) 0.011(2) 0.005(2) 0.010(2)
C73 0.064(5) 0.066(5) 0.071(5) 0.002(4) -0.016(4) 0.021(4)
C74 0.085(6) 0.082(6) 0.085(6) 0.023(4) 0.024(5) 0.059(5)
C75 0.064(5) 0.041(4) 0.105(7) 0.028(4) 0.002(4) 0.023(3)
C76 0.097(6) 0.072(5) 0.069(6) 0.042(4) 0.018(5) 0.028(5)
C77 0.097(7) 0.090(7) 0.090(7) 0.045(5) -0.003(5) 0.010(5)
C78 0.041(3) 0.035(3) 0.021(3) 0.013(2) 0.014(2) 0.021(3)
C79 0.043(3) 0.037(3) 0.033(3) 0.020(3) 0.010(3) 0.017(3)
C80 0.044(3) 0.040(3) 0.043(4) 0.022(3) 0.010(3) 0.011(3)
C81 0.044(3) 0.048(4) 0.041(4) 0.023(3) 0.006(3) 0.016(3)
C82 0.053(4) 0.064(4) 0.043(4) 0.034(3) -0.001(3) 0.016(3)
C83 0.046(4) 0.043(3) 0.039(3) 0.023(3) 0.012(3) 0.017(3)
C84 0.050(4) 0.074(5) 0.091(6) 0.040(5) -0.018(4) -0.011(4)
C85 0.070(5) 0.117(7) 0.085(6) 0.028(5) -0.006(4) 0.048(5)
C86 0.060(4) 0.078(5) 0.057(5) 0.035(4) -0.017(3) 0.005(4)
C87 0.062(5) 0.070(5) 0.050(4) 0.023(4) -0.002(4) 0.010(4)
C88 0.069(5) 0.094(6) 0.053(5) 0.035(4) 0.005(4) 0.016(4)
C101 0.025(3) 0.028(3) 0.020(3) 0.009(2) 0.004(2) 0.002(2)
C102 0.036(3) 0.027(3) 0.020(3) 0.009(2) -0.006(2) -0.002(2)
C103 0.032(3) 0.025(3) 0.022(3) 0.006(2) -0.002(2) -0.002(2)
C104 0.027(3) 0.018(2) 0.020(3) 0.0056(19) -0.001(2) 0.003(2)
C105 0.030(3) 0.021(2) 0.015(2) 0.0052(19) 0.004(2) 0.004(2)
C106 0.029(3) 0.018(2) 0.015(2) 0.0064(19) 0.0077(19) 0.006(2)
C107 0.030(3) 0.022(3) 0.022(3) 0.012(2) 0.007(2) 0.006(2)
C108 0.030(3) 0.026(3) 0.021(3) 0.010(2) -0.001(2) 0.008(2)
C109 0.025(3) 0.023(2) 0.017(2) 0.010(2) 0.0027(19) 0.004(2)
C110 0.029(3) 0.025(3) 0.013(2) 0.008(2) -0.0011(19) 0.003(2)
C111 0.032(3) 0.025(3) 0.031(3) 0.010(2) 0.004(2) 0.005(2)
C112 0.040(3) 0.024(3) 0.033(3) 0.011(2) 0.006(2) 0.010(2)
C113 0.035(3) 0.023(3) 0.015(2) 0.008(2) 0.002(2) 0.001(2)
C114 0.035(3) 0.026(3) 0.025(3) 0.015(2) 0.005(2) 0.003(2)
C115 0.036(3) 0.022(3) 0.020(3) 0.008(2) -0.001(2) 0.008(2)
C116 0.035(3) 0.023(3) 0.029(3) 0.015(2) 0.010(2) 0.003(2)
C117 0.042(3) 0.026(3) 0.034(3) 0.011(2) 0.004(2) 0.003(2)
C118 0.041(3) 0.035(3) 0.043(3) 0.021(3) 0.008(3) 0.009(3)
C119 0.038(3) 0.032(3) 0.035(3) 0.016(2) 0.012(2) 0.005(2)
C120 0.051(4) 0.026(3) 0.031(3) 0.011(2) 0.006(3) 0.005(3)
C121 0.038(3) 0.032(3) 0.031(3) 0.017(2) 0.002(2) 0.007(2)
C122 0.067(4) 0.042(4) 0.060(4) 0.014(3) 0.010(3) 0.026(3)
C123 0.060(4) 0.055(4) 0.071(5) 0.015(4) 0.016(4) 0.029(4)
C124 0.087(6) 0.090(6) 0.060(5) 0.027(4) 0.033(4) 0.031(5)
C125 0.122(7) 0.107(7) 0.058(5) 0.041(5) 0.041(5) 0.063(6)
C127 0.037(3) 0.018(3) 0.027(3) 0.010(2) 0.002(2) 0.001(2)
C128 0.041(3) 0.042(3) 0.037(3) 0.022(3) 0.004(3) 0.002(3)
C129 0.060(4) 0.053(4) 0.029(3) 0.026(3) -0.002(3) 0.004(3)
C130 0.042(3) 0.033(3) 0.041(3) 0.017(3) -0.002(3) 0.000(3)
C131 0.042(3) 0.035(3) 0.038(3) 0.021(3) 0.008(3) 0.006(3)
C132 0.036(3) 0.031(3) 0.027(3) 0.016(2) 0.004(2) 0.006(2)
C133 0.098(7) 0.116(8) 0.066(6) 0.008(5) -0.030(5) 0.008(6)
C134 0.049(5) 0.123(8) 0.101(7) 0.065(6) -0.017(4) -0.003(5)
C135 0.074(6) 0.081(6) 0.151(9) 0.073(6) -0.048(6) -0.012(5)
C136 0.098(8) 0.123(9) 0.237(15) 0.117(10) -0.077(9) -0.019(7)
C137 0.083(10) 0.24(2) 0.53(4) 0.25(2) -0.023(15) 0.041(12)
C138 0.032(3) 0.018(3) 0.023(3) 0.007(2) 0.002(2) -0.001(2)
C139 0.040(3) 0.024(3) 0.034(3) 0.010(2) 0.003(2) 0.008(2)
C140 0.043(3) 0.037(3) 0.034(3) 0.016(3) 0.001(2) 0.012(3)
C141 0.043(3) 0.034(3) 0.027(3) 0.010(2) -0.001(2) 0.008(3)
C142 0.049(4) 0.031(3) 0.030(3) 0.007(2) 0.007(3) 0.011(3)
C143 0.040(3) 0.029(3) 0.032(3) 0.014(2) -0.001(2) 0.005(2)
C144 0.128(7) 0.130(8) 0.041(5) 0.042(5) 0.005(4) 0.068(6)
C145 0.105(7) 0.091(6) 0.045(5) -0.007(4) -0.018(4) 0.035(5)
C146 0.093(6) 0.096(6) 0.028(4) 0.025(4) 0.009(3) 0.045(5)
C147 0.098(7) 0.197(11) 0.041(5) 0.041(6) 0.019(4) 0.078(7)
C148 0.168(11) 0.44(2) 0.085(8) 0.171(13) 0.077(8) 0.201(15)
C149 0.035(3) 0.025(3) 0.020(3) 0.009(2) 0.001(2) 0.005(2)
C150 0.033(3) 0.026(3) 0.023(3) 0.015(2) -0.001(2) 0.001(2)
C151 0.031(3) 0.036(3) 0.030(3) 0.017(2) -0.004(2) 0.001(2)
C152 0.033(3) 0.043(3) 0.021(3) 0.017(2) 0.001(2) 0.004(2)
C153 0.033(3) 0.028(3) 0.024(3) 0.012(2) -0.006(2) 0.001(2)
C154 0.037(3) 0.053(4) 0.033(3) 0.023(3) -0.006(2) 0.006(3)
C155 0.034(3) 0.052(4) 0.026(3) 0.023(3) 0.004(2) 0.007(3)
C156 0.031(3) 0.033(3) 0.022(3) 0.013(2) -0.006(2) 0.002(2)
C157 0.047(4) 0.043(3) 0.039(3) 0.025(3) 0.001(3) 0.012(3)
C158 0.060(4) 0.057(4) 0.043(4) 0.031(3) 0.022(3) 0.023(3)
C159 0.048(4) 0.045(4) 0.043(4) 0.023(3) 0.007(3) 0.013(3)
C160 0.048(4) 0.041(3) 0.040(3) 0.021(3) 0.004(3) 0.013(3)
C161 0.036(3) 0.041(3) 0.033(3) 0.021(3) 0.006(2) 0.005(3)
C162 0.062(5) 0.125(8) 0.101(7) 0.044(6) 0.032(5) 0.023(5)
C163 0.091(6) 0.080(5) 0.092(6) 0.041(5) 0.039(5) 0.057(5)
C164 0.088(6) 0.081(5) 0.057(5) 0.031(4) 0.036(4) 0.044(5)
C165 0.089(6) 0.073(5) 0.051(4) 0.023(4) 0.021(4) 0.040(5)
C166 0.088(6) 0.099(6) 0.058(5) 0.038(4) 0.020(4) 0.046(5)
C167 0.032(3) 0.029(3) 0.018(3) 0.015(2) -0.001(2) 0.008(2)
C168 0.042(3) 0.023(3) 0.019(3) 0.009(2) -0.001(2) 0.009(2)
C169 0.034(3) 0.040(3) 0.030(3) 0.020(2) 0.009(2) 0.016(3)
C170 0.035(3) 0.026(3) 0.031(3) 0.014(2) 0.005(2) 0.007(2)
C171 0.042(3) 0.022(3) 0.032(3) 0.009(2) 0.002(2) 0.009(2)
C172 0.029(3) 0.031(3) 0.026(3) 0.013(2) 0.003(2) 0.007(2)
C173 0.062(5) 0.059(5) 0.070(5) 0.005(4) 0.012(4) 0.012(4)
C174 0.061(5) 0.084(6) 0.071(6) 0.023(4) -0.016(4) -0.016(4)
C175 0.054(4) 0.045(4) 0.094(6) 0.029(4) 0.009(4) 0.003(3)
C176 0.088(6) 0.068(5) 0.075(6) 0.041(4) 0.009(5) 0.015(4)
C177 0.119(8) 0.103(7) 0.098(7) 0.052(6) 0.039(6) 0.055(6)
C178 0.041(3) 0.030(3) 0.022(3) 0.013(2) 0.000(2) 0.002(2)
C179 0.031(3) 0.024(3) 0.038(3) 0.012(2) -0.007(2) 0.000(2)
C180 0.033(3) 0.036(3) 0.045(4) 0.019(3) -0.011(3) 0.003(3)
C181 0.046(3) 0.030(3) 0.033(3) 0.014(2) -0.001(3) 0.008(3)
C182 0.078(5) 0.036(4) 0.058(4) 0.023(3) -0.029(4) -0.012(3)
C183 0.081(5) 0.043(4) 0.057(4) 0.026(3) -0.042(4) -0.013(3)
C184 0.079(5) 0.045(4) 0.099(6) 0.040(4) -0.037(4) -0.013(4)
C185 0.086(5) 0.078(5) 0.059(5) 0.047(4) 0.007(4) 0.022(4)
C186 0.079(5) 0.055(4) 0.077(6) 0.032(4) 0.017(4) 0.023(4)
C187 0.095(6) 0.048(4) 0.069(6) 0.011(4) 0.016(4) 0.022(4)
C188 0.085(6) 0.052(5) 0.078(6) -0.002(4) 0.015(5) 0.004(4)
N1 0.031(2) 0.022(2) 0.020(2) 0.0100(17) 0.0066(17) 0.0114(18)
N2 0.034(2) 0.020(2) 0.017(2) 0.0098(16) 0.0076(17) 0.0119(18)
N3 0.024(2) 0.025(2) 0.013(2) 0.0078(16) 0.0026(16) 0.0045(17)
N4 0.027(2) 0.022(2) 0.018(2) 0.0111(17) -0.0012(16) 0.0040(18)
Si1 0.0415(9) 0.0205(7) 0.0252(8) 0.0104(6) 0.0032(6) 0.0115(6)
Si2 0.0636(12) 0.0711(13) 0.0256(9) 0.0122(9) 0.0089(8) 0.0130(10)
Si3 0.0466(10) 0.0429(10) 0.0487(11) 0.0175(8) -0.0077(8) 0.0086(8)
Si4 0.0821(14) 0.0529(11) 0.0551(12) 0.0248(9) 0.0332(10) 0.0382(10)
Si5 0.0402(8) 0.0287(8) 0.0198(7) 0.0122(6) 0.0116(6) 0.0158(6)
Si6 0.0501(10) 0.0335(9) 0.0555(11) 0.0234(8) 0.0134(8) 0.0153(8)
Si7 0.0430(10) 0.0340(9) 0.0539(11) 0.0112(8) -0.0084(8) 0.0153(8)
Si8 0.0503(11) 0.0710(13) 0.0575(12) 0.0334(10) -0.0030(9) 0.0137(10)
Si9 0.0357(8) 0.0198(7) 0.0250(8) 0.0100(6) 0.0031(6) 0.0026(6)
Si10 0.0543(11) 0.0421(10) 0.0485(11) 0.0169(8) 0.0192(8) 0.0195(8)
Si11 0.0529(11) 0.0527(11) 0.0545(12) 0.0244(9) -0.0180(9) -0.0048(9)
Si12 0.0767(13) 0.0707(13) 0.0257(9) 0.0127(9) -0.0022(8) 0.0330(11)
Si13 0.0318(8) 0.0286(8) 0.0203(7) 0.0123(6) -0.0051(6) 0.0028(6)
Si14 0.0638(12) 0.0707(13) 0.0592(13) 0.0335(10) 0.0240(10) 0.0331(11)
Si15 0.0356(9) 0.0357(9) 0.0538(11) 0.0105(8) 0.0140(8) 0.0068(7)
Si16 0.0463(10) 0.0339(9) 0.0557(11) 0.0238(8) 0.0007(8) 0.0065(8)
O1 0.130(6) 0.156(7) 0.147(7) 0.042(6) 0.050(5) 0.064(5)
O2 0.033(5) 0.069(6) 0.058(6) 0.023(5) -0.013(4) 0.007(4)
C4O 0.051(9) 0.089(9) 0.128(16) 0.026(11) -0.013(9) -0.001(9)
C3O 0.115(14) 0.125(12) 0.109(14) 0.058(11) 0.005(12) 0.082(11)
O4 0.094(8) 0.213(13) 0.133(10) 0.142(10) 0.078(7) 0.128(9)
C7O 0.038(7) 0.039(7) 0.072(9) -0.014(6) 0.004(6) 0.021(6)
C8O 0.136(16) 0.096(12) 0.085(13) 0.025(10) 0.067(12) 0.055(12)
O3 0.022(5) 0.206(13) 0.135(10) 0.138(10) 0.003(5) 0.001(6)
C2O 0.203(15) 0.172(10) 0.28(2) 0.088(13) 0.091(14) 0.115(11)
C1O 0.140(13) 0.218(16) 0.32(2) 0.146(16) -0.010(13) -0.046(12)
C5O 0.036(7) 0.057(8) 0.048(8) -0.008(6) -0.021(6) 0.008(6)
O5 0.183(15) 0.167(14) 0.226(17) 0.109(12) 0.166(14) 0.137(12)
C9O 0.066(8) 0.081(10) 0.081(10) 0.052(8) -0.017(7) -0.022(8)
C6O 0.123(16) 0.097(14) 0.116(16) 0.044(11) -0.061(13) 0.001(11)
C10O 0.080(10) 0.102(13) 0.114(15) 0.051(11) 0.047(10) 0.035(9)
O6 0.046(5) 0.151(10) 0.109(9) 0.061(8) 0.005(5) 0.033(6)
C11O 0.042(8) 0.121(14) 0.077(11) 0.049(10) -0.003(7) 0.042(7)
C12O 0.046(5) 0.151(10) 0.109(9) 0.061(8) 0.005(5) 0.033(6)
C11' 0.042(8) 0.121(14) 0.077(11) 0.049(10) -0.003(7) 0.042(7)
C12' 0.042(8) 0.121(14) 0.077(11) 0.049(10) -0.003(7) 0.042(7)

loop_
_atom_type_symbol
_atom_type_description
_atom_type_scat_dispersion_real
_atom_type_scat_dispersion_imag
_atom_type_scat_source
C C 0.0033 0.0016 'International Tables Vol C Tables 4.2.6.8 and 6.1.1.4'
H H 0.0000 0.0000 'International Tables Vol C Tables 4.2.6.8 and 6.1.1.4'
N N 0.0061 0.0033 'International Tables Vol C Tables 4.2.6.8 and 6.1.1.4'
Si Si 0.0817 0.0704 'International Tables Vol C Tables 4.2.6.8 and 6.1.1.4'
O O 0.0106 0.0060 'International Tables Vol C Tables 4.2.6.8 and 6.1.1.4'

loop_
_geom_angle_atom_site_label_1
_geom_angle_atom_site_label_2
_geom_angle_atom_site_label_3
_geom_angle
_geom_angle_site_symmetry_1
_geom_angle_site_symmetry_3
N1 C1 C49 125.4(4) . 2_755
N1 C1 C2 110.3(4) . .
C49 C1 C2 124.4(4) 2_755 .
C3 C2 C1 106.9(4) . .
C3 C2 H2 126.5 . .
C1 C2 H2 126.5 . .
C2 C3 C4 106.7(4) . .
C2 C3 H3 126.7 . .
C4 C3 H3 126.7 . .
N1 C4 C5 126.0(4) . .
N1 C4 C3 110.2(4) . .
C5 C4 C3 123.7(4) . .
C6 C5 C4 124.5(4) . .
C6 C5 C10 117.7(4) . .
C4 C5 C10 117.8(4) . .
N2 C6 C5 126.2(4) . .
N2 C6 C7 107.2(4) . .
C5 C6 C7 126.4(4) . .
C8 C7 C6 108.0(4) . .
C8 C7 H7 126.0 . .
C6 C7 H7 126.0 . .
C7 C8 C9 108.6(4) . .
C7 C8 H8 125.7 . .
C9 C8 H8 125.7 . .
N2 C9 C49 127.3(4) . .
N2 C9 C8 106.6(4) . .
C49 C9 C8 126.0(4) . .
C15 C10 C11 118.5(4) . .
C15 C10 C5 120.9(4) . .
C11 C10 C5 120.6(4) . .
C12 C11 C10 120.4(5) . .
C12 C11 H11 119.8 . .
C10 C11 H11 119.8 . .
C11 C12 C13 122.0(5) . .
C11 C12 H12 119.0 . .
C13 C12 H12 119.0 . .
C125 C12A H12A 120.0 . .
C125 C12A H12B 120.0 . .
H12A C12A H12B 120.0 . .
C125 C12B H12C 120.0 . .
C125 C12B H12D 120.0 . .
H12C C12B H12D 120.0 . .
C12 C13 C14 116.8(4) . .
C12 C13 Si1 122.9(4) . .
C14 C13 Si1 120.1(4) . .
C15 C14 C13 120.9(5) . .
C15 C14 H14 119.5 . .
C13 C14 H14 119.5 . .
C14 C15 C10 121.2(5) . .
C14 C15 H15 119.4 . .
C10 C15 H15 119.4 . .
C17 C16 C21 115.9(5) . .
C17 C16 Si1 123.4(4) . .
C21 C16 Si1 120.7(4) . .
C18 C17 C16 122.5(5) . .
C18 C17 H17 118.7 . .
C16 C17 H17 118.7 . .
C17 C18 C19 122.2(5) . .
C17 C18 H18 118.9 . .
C19 C18 H18 118.9 . .
C18 C19 C20 115.8(5) . .
C18 C19 Si2 124.1(4) . .
C20 C19 Si2 120.1(4) . .
C21 C20 C19 122.2(5) . .
C21 C20 H20 118.9 . .
C19 C20 H20 118.9 . .
C20 C21 C16 121.4(5) . .
C20 C21 H21 119.3 . .
C16 C21 H21 119.3 . .
Si2 C22 H22A 109.5 . .
Si2 C22 H22B 109.5 . .
H22A C22 H22B 109.5 . .
Si2 C22 H22C 109.5 . .
H22A C22 H22C 109.5 . .
H22B C22 H22C 109.5 . .
Si2 C23 H23A 109.5 . .
Si2 C23 H23B 109.5 . .
H23A C23 H23B 109.5 . .
Si2 C23 H23C 109.5 . .
H23A C23 H23C 109.5 . .
H23B C23 H23C 109.5 . .
C25' C24 C25 14(2) . .
C25' C24 Si2 116(2) . .
C25 C24 Si2 114.0(8) . .
C25' C24 H24A 95.4 . .
C25 C24 H24A 108.8 . .
Si2 C24 H24A 108.8 . .
C25' C24 H24B 119.0 . .
C25 C24 H24B 108.7 . .
Si2 C24 H24B 108.8 . .
H24A C24 H24B 107.6 . .
C26 C25 C24 126.9(19) . .
C26 C25 H25 116.5 . .
C24 C25 H25 116.6 . .
C25 C26 H26A 120.0 . .
C25 C26 H26B 120.0 . .
H26A C26 H26B 120.0 . .
C26' C25' C24 138(4) . .
C26' C25' H25' 110.9 . .
C24 C25' H25' 110.9 . .
C25' C26' H26C 120.0 . .
C25' C26' H26D 120.0 . .
H26C C26' H26D 120.0 . .
C32 C27 C28 117.2(5) . .
C32 C27 Si1 121.3(4) . .
C28 C27 Si1 121.5(4) . .
C29 C28 C27 122.0(5) . .
C29 C28 H28 119.0 . .
C27 C28 H28 119.0 . .
C28 C29 C30 120.8(5) . .
C28 C29 H29 119.6 . .
C30 C29 H29 119.6 . .
C29 C30 C31 116.6(5) . .
C29 C30 Si3 120.8(5) . .
C31 C30 Si3 122.5(4) . .
C32 C31 C30 121.6(5) . .
C32 C31 H31 119.2 . .
C30 C31 H31 119.2 . .
C31 C32 C27 121.8(5) . .
C31 C32 H32 119.1 . .
C27 C32 H32 119.1 . .
Si3 C33 H33A 109.5 . .
Si3 C33 H33B 109.5 . .
H33A C33 H33B 109.5 . .
Si3 C33 H33C 109.5 . .
H33A C33 H33C 109.5 . .
H33B C33 H33C 109.5 . .
Si3 C34 H34A 109.5 . .
Si3 C34 H34B 109.5 . .
H34A C34 H34B 109.5 . .
Si3 C34 H34C 109.5 . .
H34A C34 H34C 109.5 . .
H34B C34 H34C 109.5 . .
C36 C35 C36' 6(2) . .
C36 C35 Si3 114.6(13) . .
C36' C35 Si3 114.2(13) . .
C36 C35 H35A 108.6 . .
C36' C35 H35A 113.9 . .
Si3 C35 H35A 108.6 . .
C36 C35 H35B 108.6 . .
C36' C35 H35B 103.4 . .
Si3 C35 H35B 108.6 . .
H35A C35 H35B 107.6 . .
C37 C36 C35 130(2) . .
C37 C36 H36 115.0 . .
C35 C36 H36 115.0 . .
C36 C37 H37A 120.0 . .
C36 C37 H37B 120.0 . .
H37A C37 H37B 120.0 . .
C37' C36' C35 120(2) . .
C37' C36' H36' 120.2 . .
C35 C36' H36' 120.2 . .
C36' C37' H37C 120.0 . .
C36' C37' H37D 120.0 . .
H37C C37' H37D 120.0 . .
C43 C38 C39 115.7(5) . .
C43 C38 Si1 120.9(4) . .
C39 C38 Si1 123.4(4) . .
C40 C39 C38 122.2(5) . .
C40 C39 H39 118.9 . .
C38 C39 H39 118.9 . .
C39 C40 C41 122.0(5) . .
C39 C40 H40 119.0 . .
C41 C40 H40 119.0 . .
C42 C41 C40 115.7(5) . .
C42 C41 Si4 122.8(4) . .
C40 C41 Si4 121.5(4) . .
C43 C42 C41 122.2(5) . .
C43 C42 H42 118.9 . .
C41 C42 H42 118.9 . .
C42 C43 C38 122.4(5) . .
C42 C43 H43 118.8 . .
C38 C43 H43 118.8 . .
Si4 C44 H44A 109.5 . .
Si4 C44 H44B 109.5 . .
H44A C44 H44B 109.5 . .
Si4 C44 H44C 109.5 . .
H44A C44 H44C 109.5 . .
H44B C44 H44C 109.5 . .
Si4 C45 H45A 109.5 . .
Si4 C45 H45B 109.5 . .
H45A C45 H45B 109.5 . .
Si4 C45 H45C 109.5 . .
H45A C45 H45C 109.5 . .
H45B C45 H45C 109.5 . .
C47 C46 Si4 113.6(6) . .
C47 C46 H46A 108.8 . .
Si4 C46 H46A 108.8 . .
C47 C46 H46B 108.8 . .
Si4 C46 H46B 108.8 . .
H46A C46 H46B 107.7 . .
C48 C47 C46 130.2(13) . .
C48 C47 H47 114.9 . .
C46 C47 H47 114.9 . .
C47 C48 H48A 120.0 . .
C47 C48 H48B 120.0 . .
H48A C48 H48B 120.0 . .
C9 C49 C1 125.3(4) . 2_755
C9 C49 C50 116.6(4) . .
C1 C49 C50 118.0(4) 2_755 .
C51 C50 C55 117.8(4) . .
C51 C50 C49 123.7(4) . .
C55 C50 C49 118.4(4) . .
C50 C51 C52 121.1(5) . .
C50 C51 H51 119.5 . .
C52 C51 H51 119.5 . .
C53 C52 C51 121.3(5) . .
C53 C52 H52 119.4 . .
C51 C52 H52 119.4 . .
C52 C53 C54 117.1(5) . .
C52 C53 Si5 122.6(4) . .
C54 C53 Si5 120.2(4) . .
C55 C54 C53 122.0(5) . .
C55 C54 H54 119.0 . .
C53 C54 H54 119.0 . .
C54 C55 C50 120.6(5) . .
C54 C55 H55 119.7 . .
C50 C55 H55 119.7 . .
C57 C56 C61 116.4(5) . .
C57 C56 Si5 123.1(4) . .
C61 C56 Si5 120.0(4) . .
C56 C57 C58 121.8(5) . .
C56 C57 H57 119.1 . .
C58 C57 H57 119.1 . .
C57 C58 C59 121.7(5) . .
C57 C58 H58 119.2 . .
C59 C58 H58 119.2 . .
C60 C59 C58 115.4(5) . .
C60 C59 Si6 123.2(4) . .
C58 C59 Si6 121.3(4) . .
C61 C60 C59 123.1(5) . .
C61 C60 H60 118.4 . .
C59 C60 H60 118.4 . .
C60 C61 C56 121.5(6) . .
C60 C61 H61 119.3 . .
C56 C61 H61 119.3 . .
Si6 C62 H62A 109.5 . .
Si6 C62 H62B 109.5 . .
H62A C62 H62B 109.5 . .
Si6 C62 H62C 109.5 . .
H62A C62 H62C 109.5 . .
H62B C62 H62C 109.5 . .
Si6 C63 H63A 109.5 . .
Si6 C63 H63B 109.5 . .
H63A C63 H63B 109.5 . .
Si6 C63 H63C 109.5 . .
H63A C63 H63C 109.5 . .
H63B C63 H63C 109.5 . .
C65 C64 Si6 113.0(5) . .
C65 C64 H64A 109.0 . .
Si6 C64 H64A 109.0 . .
C65 C64 H64B 109.0 . .
Si6 C64 H64B 109.0 . .
H64A C64 H64B 107.8 . .
C66 C65 C64 127.2(7) . .
C66 C65 H65 116.4 . .
C64 C65 H65 116.4 . .
C65 C66 H66A 120.0 . .
C65 C66 H66B 120.0 . .
H66A C66 H66B 120.0 . .
C72 C67 C68 117.5(4) . .
C72 C67 Si5 120.9(4) . .
C68 C67 Si5 121.3(4) . .
C69 C68 C67 120.6(5) . .
C69 C68 H68 119.7 . .
C67 C68 H68 119.7 . .
C68 C69 C70 121.9(5) . .
C68 C69 H69 119.1 . .
C70 C69 H69 119.1 . .
C71 C70 C69 116.3(5) . .
C71 C70 Si7 119.5(4) . .
C69 C70 Si7 124.0(4) . .
C72 C71 C70 122.0(5) . .
C72 C71 H71 119.0 . .
C70 C71 H71 119.0 . .
C67 C72 C71 121.7(5) . .
C67 C72 H72 119.1 . .
C71 C72 H72 119.1 . .
Si7 C73 H73A 109.5 . .
Si7 C73 H73B 109.5 . .
H73A C73 H73B 109.5 . .
Si7 C73 H73C 109.5 . .
H73A C73 H73C 109.5 . .
H73B C73 H73C 109.5 . .
Si7 C74 H74A 109.5 . .
Si7 C74 H74B 109.5 . .
H74A C74 H74B 109.5 . .
Si7 C74 H74C 109.5 . .
H74A C74 H74C 109.5 . .
H74B C74 H74C 109.5 . .
C76 C75 Si7 108.5(5) . .
C76 C75 H75A 110.0 . .
Si7 C75 H75A 110.0 . .
C76 C75 H75B 110.0 . .
Si7 C75 H75B 110.0 . .
H75A C75 H75B 108.4 . .
C77 C76 C75 127.9(9) . .
C77 C76 H76 116.1 . .
C75 C76 H76 116.1 . .
C76 C77 H77A 120.0 . .
C76 C77 H77B 120.0 . .
H77A C77 H77B 120.0 . .
C79 C78 C83 116.1(5) . .
C79 C78 Si5 122.2(4) . .
C83 C78 Si5 121.6(4) . .
C80 C79 C78 122.0(5) . .
C80 C79 H79 119.0 . .
C78 C79 H79 119.0 . .
C79 C80 C81 122.0(5) . .
C79 C80 H80 119.0 . .
C81 C80 H80 119.0 . .
C82 C81 C80 115.9(5) . .
C82 C81 Si8 121.2(4) . .
C80 C81 Si8 122.7(4) . .
C83 C82 C81 122.4(5) . .
C83 C82 H82 118.8 . .
C81 C82 H82 118.8 . .
C82 C83 C78 121.5(5) . .
C82 C83 H83 119.3 . .
C78 C83 H83 119.3 . .
Si8 C84 H84A 109.5 . .
Si8 C84 H84B 109.5 . .
H84A C84 H84B 109.5 . .
Si8 C84 H84C 109.5 . .
H84A C84 H84C 109.5 . .
H84B C84 H84C 109.5 . .
Si8 C85 H85A 109.5 . .
Si8 C85 H85B 109.5 . .
H85A C85 H85B 109.5 . .
Si8 C85 H85C 109.5 . .
H85A C85 H85C 109.5 . .
H85B C85 H85C 109.5 . .
C87 C86 Si8 113.7(5) . .
C87 C86 H86A 108.8 . .
Si8 C86 H86A 108.8 . .
C87 C86 H86B 108.8 . .
Si8 C86 H86B 108.8 . .
H86A C86 H86B 107.7 . .
C88 C87 C86 126.3(8) . .
C88 C87 H87 116.9 . .
C86 C87 H87 116.9 . .
C87 C88 H88A 120.0 . .
C87 C88 H88B 120.0 . .
H88A C88 H88B 120.0 . .
N3 C101 C149 125.2(4) . 2_656
N3 C101 C102 110.5(4) . .
C149 C101 C102 124.3(4) 2_656 .
C103 C102 C101 107.0(4) . .
C103 C102 H102 126.5 . .
C101 C102 H102 126.5 . .
C102 C103 C104 106.5(4) . .
C102 C103 H103 126.8 . .
C104 C103 H103 126.8 . .
N3 C104 C105 126.0(4) . .
N3 C104 C103 110.3(4) . .
C105 C104 C103 123.5(4) . .
C106 C105 C104 124.5(4) . .
C106 C105 C110 117.5(4) . .
C104 C105 C110 118.0(4) . .
N4 C106 C105 125.9(4) . .
N4 C106 C107 108.1(4) . .
C105 C106 C107 126.0(4) . .
C108 C107 C106 108.0(4) . .
C108 C107 H107 126.0 . .
C106 C107 H107 126.0 . .
C107 C108 C109 107.6(4) . .
C107 C108 H108 126.2 . .
C109 C108 H108 126.2 . .
N4 C109 C149 127.3(4) . .
N4 C109 C108 107.4(4) . .
C149 C109 C108 125.3(4) . .
C115 C110 C111 118.2(4) . .
C115 C110 C105 121.0(4) . .
C111 C110 C105 120.8(4) . .
C112 C111 C110 120.5(5) . .
C112 C111 H111 119.8 . .
C110 C111 H111 119.8 . .
C111 C112 C113 122.1(5) . .
C111 C112 H112 118.9 . .
C113 C112 H112 118.9 . .
C112 C113 C114 116.9(4) . .
C112 C113 Si9 123.0(4) . .
C114 C113 Si9 120.0(4) . .
C115 C114 C113 120.6(5) . .
C115 C114 H114 119.7 . .
C113 C114 H114 119.7 . .
C110 C115 C114 121.6(5) . .
C110 C115 H115 119.2 . .
C114 C115 H115 119.2 . .
C121 C116 C117 116.5(5) . .
C121 C116 Si9 122.3(4) . .
C117 C116 Si9 121.2(4) . .
C118 C117 C116 121.8(5) . .
C118 C117 H117 119.1 . .
C116 C117 H117 119.1 . .
C117 C118 C119 121.3(5) . .
C117 C118 H118 119.3 . .
C119 C118 H118 119.3 . .
C118 C119 C120 116.4(5) . .
C118 C119 Si10 121.3(4) . .
C120 C119 Si10 122.3(4) . .
C121 C120 C119 122.2(5) . .
C121 C120 H120 118.9 . .
C119 C120 H120 118.9 . .
C120 C121 C116 121.7(5) . .
C120 C121 H121 119.1 . .
C116 C121 H121 119.1 . .
Si10 C122 H12E 109.5 . .
Si10 C122 H12F 109.5 . .
H12E C122 H12F 109.5 . .
Si10 C122 H12G 109.5 . .
H12E C122 H12G 109.5 . .
H12F C122 H12G 109.5 . .
Si10 C123 H12H 109.5 . .
Si10 C123 H12I 109.5 . .
H12H C123 H12I 109.5 . .
Si10 C123 H12J 109.5 . .
H12H C123 H12J 109.5 . .
H12I C123 H12J 109.5 . .
C125 C124 Si10 113.5(6) . .
C125 C124 H12K 108.9 . .
Si10 C124 H12K 108.9 . .
C125 C124 H12L 108.9 . .
Si10 C124 H12L 108.9 . .
H12K C124 H12L 107.7 . .
C12A C125 C12B 88.2(13) . .
C12A C125 C124 127.0(12) . .
C12B C125 C124 132.4(13) . .
C12A C125 H125 116.5 . .
C12B C125 H125 43.9 . .
C124 C125 H125 116.5 . .
C132 C127 C128 116.5(5) . .
C132 C127 Si9 123.3(4) . .
C128 C127 Si9 120.2(4) . .
C129 C128 C127 121.5(5) . .
C129 C128 H128 119.3 . .
C127 C128 H128 119.3 . .
C128 C129 C130 122.4(5) . .
C128 C129 H129 118.8 . .
C130 C129 H129 118.8 . .
C129 C130 C131 116.0(5) . .
C129 C130 Si11 122.7(4) . .
C131 C130 Si11 121.3(4) . .
C132 C131 C130 121.8(5) . .
C132 C131 H131 119.1 . .
C130 C131 H131 119.1 . .
C131 C132 C127 121.9(5) . .
C131 C132 H132 119.0 . .
C127 C132 H132 119.0 . .
Si11 C133 H13A 109.5 . .
Si11 C133 H13B 109.5 . .
H13A C133 H13B 109.5 . .
Si11 C133 H13C 109.5 . .
H13A C133 H13C 109.5 . .
H13B C133 H13C 109.5 . .
Si11 C134 H13D 109.5 . .
Si11 C134 H13E 109.5 . .
H13D C134 H13E 109.5 . .
Si11 C134 H13F 109.5 . .
H13D C134 H13F 109.5 . .
H13E C134 H13F 109.5 . .
C136 C135 Si11 113.2(6) . .
C136 C135 H13G 108.9 . .
Si11 C135 H13G 108.9 . .
C136 C135 H13H 108.9 . .
Si11 C135 H13H 108.9 . .
H13G C135 H13H 107.7 . .
C137 C136 C135 128.5(13) . .
C137 C136 H136 115.7 . .
C135 C136 H136 115.7 . .
C136 C137 H13I 120.0 . .
C136 C137 H13J 120.0 . .
H13I C137 H13J 120.0 . .
C139 C138 C143 116.4(4) . .
C139 C138 Si9 122.5(4) . .
C143 C138 Si9 121.2(4) . .
C140 C139 C138 121.7(5) . .
C140 C139 H139 119.2 . .
C138 C139 H139 119.2 . .
C139 C140 C141 122.1(5) . .
C139 C140 H140 118.9 . .
C141 C140 H140 118.9 . .
C140 C141 C142 115.2(5) . .
C140 C141 Si12 123.8(4) . .
C142 C141 Si12 121.0(4) . .
C143 C142 C141 123.1(5) . .
C143 C142 H142 118.4 . .
C141 C142 H142 118.4 . .
C142 C143 C138 121.4(5) . .
C142 C143 H143 119.3 . .
C138 C143 H143 119.3 . .
Si12 C144 H14A 109.5 . .
Si12 C144 H14B 109.5 . .
H14A C144 H14B 109.5 . .
Si12 C144 H14C 109.5 . .
H14A C144 H14C 109.5 . .
H14B C144 H14C 109.5 . .
Si12 C145 H14D 109.5 . .
Si12 C145 H14E 109.5 . .
H14D C145 H14E 109.5 . .
Si12 C145 H14F 109.5 . .
H14D C145 H14F 109.5 . .
H14E C145 H14F 109.5 . .
C147 C146 Si12 115.6(5) . .
C147 C146 H14G 108.4 . .
Si12 C146 H14G 108.4 . .
C147 C146 H14H 108.4 . .
Si12 C146 H14H 108.4 . .
H14G C146 H14H 107.4 . .
C148 C147 C146 128.0(11) . .
C148 C147 H147 116.0 . .
C146 C147 H147 116.0 . .
C147 C148 H14I 120.0 . .
C147 C148 H14J 120.0 . .
H14I C148 H14J 120.0 . .
C109 C149 C101 125.2(4) . 2_656
C109 C149 C150 116.5(4) . .
C101 C149 C150 118.2(4) 2_656 .
C155 C150 C151 118.3(4) . .
C155 C150 C149 123.8(4) . .
C151 C150 C149 117.8(4) . .
C152 C151 C150 120.6(5) . .
C152 C151 H151 119.7 . .
C150 C151 H151 119.7 . .
C151 C152 C153 121.2(5) . .
C151 C152 H152 119.4 . .
C153 C152 H152 119.4 . .
C154 C153 C152 117.4(4) . .
C154 C153 Si13 122.8(4) . .
C152 C153 Si13 119.8(4) . .
C153 C154 C155 122.2(5) . .
C153 C154 H154 118.9 . .
C155 C154 H154 118.9 . .
C150 C155 C154 120.3(5) . .
C150 C155 H155 119.9 . .
C154 C155 H155 119.9 . .
C161 C156 C157 115.5(5) . .
C161 C156 Si13 122.3(4) . .
C157 C156 Si13 122.3(4) . .
C158 C157 C156 122.1(5) . .
C158 C157 H157 119.0 . .
C156 C157 H157 119.0 . .
C157 C158 C159 123.0(5) . .
C157 C158 H158 118.5 . .
C159 C158 H158 118.5 . .
C158 C159 C160 114.9(5) . .
C158 C159 Si14 121.9(4) . .
C160 C159 Si14 123.2(4) . .
C161 C160 C159 122.9(5) . .
C161 C160 H160 118.5 . .
C159 C160 H160 118.5 . .
C160 C161 C156 121.6(5) . .
C160 C161 H161 119.2 . .
C156 C161 H161 119.2 . .
Si14 C162 H16A 109.5 . .
Si14 C162 H16B 109.5 . .
H16A C162 H16B 109.5 . .
Si14 C162 H16C 109.5 . .
H16A C162 H16C 109.5 . .
H16B C162 H16C 109.5 . .
Si14 C163 H16D 109.5 . .
Si14 C163 H16E 109.5 . .
H16D C163 H16E 109.5 . .
Si14 C163 H16F 109.5 . .
H16D C163 H16F 109.5 . .
H16E C163 H16F 109.5 . .
C165 C164 Si14 113.7(5) . .
C165 C164 H16G 108.8 . .
Si14 C164 H16G 108.8 . .
C165 C164 H16H 108.8 . .
Si14 C164 H16H 108.8 . .
H16G C164 H16H 107.7 . .
C166 C165 C164 126.0(8) . .
C166 C165 H165 117.0 . .
C164 C165 H165 117.0 . .
C165 C166 H16I 120.0 . .
C165 C166 H16J 120.0 . .
H16I C166 H16J 120.0 . .
C172 C167 C168 117.2(4) . .
C172 C167 Si13 120.7(4) . .
C168 C167 Si13 121.8(4) . .
C169 C168 C167 121.8(5) . .
C169 C168 H168 119.1 . .
C167 C168 H168 119.1 . .
C168 C169 C170 121.0(5) . .
C168 C169 H169 119.5 . .
C170 C169 H169 119.5 . .
C171 C170 C169 116.6(5) . .
C171 C170 Si15 119.4(4) . .
C169 C170 Si15 123.8(4) . .
C172 C171 C170 121.8(5) . .
C172 C171 H171 119.1 . .
C170 C171 H171 119.1 . .
C167 C172 C171 121.6(5) . .
C167 C172 H172 119.2 . .
C171 C172 H172 119.2 . .
Si15 C173 H17A 109.5 . .
Si15 C173 H17B 109.5 . .
H17A C173 H17B 109.5 . .
Si15 C173 H17C 109.5 . .
H17A C173 H17C 109.5 . .
H17B C173 H17C 109.5 . .
Si15 C174 H17D 109.5 . .
Si15 C174 H17E 109.5 . .
H17D C174 H17E 109.5 . .
Si15 C174 H17F 109.5 . .
H17D C174 H17F 109.5 . .
H17E C174 H17F 109.5 . .
C176 C175 Si15 108.4(5) . .
C176 C175 H17G 110.0 . .
Si15 C175 H17G 110.0 . .
C176 C175 H17H 110.0 . .
Si15 C175 H17H 110.0 . .
H17G C175 H17H 108.4 . .
C177 C176 C175 127.7(8) . .
C177 C176 H176 116.2 . .
C175 C176 H176 116.2 . .
C176 C177 H17I 120.0 . .
C176 C177 H17J 120.0 . .
H17I C177 H17J 120.0 . .
C179 C178 C183 116.2(5) . .
C179 C178 Si13 123.1(4) . .
C183 C178 Si13 120.1(4) . .
C180 C179 C178 121.4(5) . .
C180 C179 H179 119.3 . .
C178 C179 H179 119.3 . .
C179 C180 C181 122.5(5) . .
C179 C180 H180 118.7 . .
C181 C180 H180 118.7 . .
C180 C181 C182 115.0(5) . .
C180 C181 Si16 122.2(4) . .
C182 C181 Si16 122.7(4) . .
C183 C182 C181 123.1(6) . .
C183 C182 H182 118.4 . .
C181 C182 H182 118.4 . .
C182 C183 C178 121.6(6) . .
C182 C183 H183 119.2 . .
C178 C183 H183 119.2 . .
Si16 C184 H18A 109.5 . .
Si16 C184 H18B 109.5 . .
H18A C184 H18B 109.5 . .
Si16 C184 H18C 109.5 . .
H18A C184 H18C 109.5 . .
H18B C184 H18C 109.5 . .
Si16 C185 H18D 109.5 . .
Si16 C185 H18E 109.5 . .
H18D C185 H18E 109.5 . .
Si16 C185 H18F 109.5 . .
H18D C185 H18F 109.5 . .
H18E C185 H18F 109.5 . .
C187 C186 Si16 113.9(6) . .
C187 C186 H18G 108.8 . .
Si16 C186 H18G 108.8 . .
C187 C186 H18H 108.8 . .
Si16 C186 H18H 108.8 . .
H18G C186 H18H 107.7 . .
C188 C187 C186 127.6(8) . .
C188 C187 H187 116.2 . .
C186 C187 H187 116.2 . .
C187 C188 H18I 120.0 . .
C187 C188 H18J 120.0 . .
H18I C188 H18J 120.0 . .
C4 N1 C1 105.9(4) . .
C6 N2 C9 109.5(4) . .
C6 N2 H2N 125.3 . .
C9 N2 H2N 125.3 . .
C104 N3 C101 105.7(4) . .
C109 N4 C106 108.9(4) . .
C109 N4 H4N 125.5 . .
C106 N4 H4N 125.5 . .
C38 Si1 C16 111.1(2) . .
C38 Si1 C13 107.3(2) . .
C16 Si1 C13 109.5(2) . .
C38 Si1 C27 111.1(2) . .
C16 Si1 C27 109.6(2) . .
C13 Si1 C27 108.1(2) . .
C23 Si2 C22 113.0(4) . .
C23 Si2 C19 109.7(3) . .
C22 Si2 C19 109.0(3) . .
C23 Si2 C24 108.9(4) . .
C22 Si2 C24 107.4(4) . .
C19 Si2 C24 108.8(3) . .
C33 Si3 C34 110.0(3) . .
C33 Si3 C30 109.9(3) . .
C34 Si3 C30 108.0(3) . .
C33 Si3 C35 108.3(4) . .
C34 Si3 C35 109.9(3) . .
C30 Si3 C35 110.7(3) . .
C45 Si4 C44 109.8(5) . .
C45 Si4 C46 110.3(5) . .
C44 Si4 C46 108.0(5) . .
C45 Si4 C41 109.8(4) . .
C44 Si4 C41 109.9(3) . .
C46 Si4 C41 109.1(3) . .
C53 Si5 C78 108.1(2) . .
C53 Si5 C56 109.0(2) . .
C78 Si5 C56 108.0(2) . .
C53 Si5 C67 108.8(2) . .
C78 Si5 C67 110.1(2) . .
C56 Si5 C67 112.7(2) . .
C63 Si6 C64 113.4(4) . .
C63 Si6 C62 109.5(4) . .
C64 Si6 C62 104.9(3) . .
C63 Si6 C59 109.2(3) . .
C64 Si6 C59 109.3(3) . .
C62 Si6 C59 110.4(3) . .
C73 Si7 C75 113.1(4) . .
C73 Si7 C70 110.8(3) . .
C75 Si7 C70 108.6(3) . .
C73 Si7 C74 109.5(4) . .
C75 Si7 C74 108.5(4) . .
C70 Si7 C74 106.1(3) . .
C84 Si8 C86 110.8(4) . .
C84 Si8 C81 109.6(3) . .
C86 Si8 C81 109.0(3) . .
C84 Si8 C85 109.4(4) . .
C86 Si8 C85 108.5(4) . .
C81 Si8 C85 109.4(3) . .
C138 Si9 C127 110.7(2) . .
C138 Si9 C113 109.4(2) . .
C127 Si9 C113 107.5(2) . .
C138 Si9 C116 110.3(2) . .
C127 Si9 C116 110.8(2) . .
C113 Si9 C116 108.0(2) . .
C122 Si10 C119 108.1(3) . .
C122 Si10 C123 109.5(3) . .
C119 Si10 C123 109.0(3) . .
C122 Si10 C124 111.1(3) . .
C119 Si10 C124 110.8(3) . .
C123 Si10 C124 108.4(3) . .
C134 Si11 C133 110.2(4) . .
C134 Si11 C135 108.1(5) . .
C133 Si11 C135 110.2(5) . .
C134 Si11 C130 109.8(3) . .
C133 Si11 C130 109.3(4) . .
C135 Si11 C130 109.2(3) . .
C144 Si12 C145 112.2(4) . .
C144 Si12 C146 108.0(4) . .
C145 Si12 C146 108.1(4) . .
C144 Si12 C141 110.5(3) . .
C145 Si12 C141 109.4(3) . .
C146 Si12 C141 108.5(3) . .
C156 Si13 C178 108.0(2) . .
C156 Si13 C153 107.7(2) . .
C178 Si13 C153 109.1(2) . .
C156 Si13 C167 110.6(2) . .
C178 Si13 C167 112.8(2) . .
C153 Si13 C167 108.6(2) . .
C163 Si14 C164 110.9(4) . .
C163 Si14 C162 110.4(4) . .
C164 Si14 C162 107.9(4) . .
C163 Si14 C159 109.3(3) . .
C164 Si14 C159 108.5(3) . .
C162 Si14 C159 109.8(4) . .
C173 Si15 C175 112.6(4) . .
C173 Si15 C170 111.1(3) . .
C175 Si15 C170 109.0(3) . .
C173 Si15 C174 109.7(4) . .
C175 Si15 C174 108.2(4) . .
C170 Si15 C174 106.1(3) . .
C184 Si16 C186 113.3(4) . .
C184 Si16 C185 108.9(4) . .
C186 Si16 C185 105.6(3) . .
C184 Si16 C181 110.0(3) . .
C186 Si16 C181 108.8(3) . .
C185 Si16 C181 110.2(3) . .
C1O O1 H1 109.5 . .
C3O O2 H2A 109.5 . .
C3O C4O H4O1 109.5 . .
C3O C4O H4O2 109.5 . .
H4O1 C4O H4O2 109.5 . .
C3O C4O H4O3 109.5 . .
H4O1 C4O H4O3 109.5 . .
H4O2 C4O H4O3 109.5 . .
O2 C3O C4O 118.0(18) . .
O2 C3O H3O1 107.8 . .
C4O C3O H3O1 107.8 . .
O2 C3O H3O2 107.8 . .
C4O C3O H3O2 107.8 . .
H3O1 C3O H3O2 107.1 . .
C7O O4 H4 109.5 . .
C8O C7O O4 127.9(12) . .
C8O C7O H7O1 105.3 . .
O4 C7O H7O1 105.3 . .
C8O C7O H7O2 105.3 . .
O4 C7O H7O2 105.3 . .
H7O1 C7O H7O2 106.0 . .
C7O C8O H8O1 109.5 . .
C7O C8O H8O2 109.5 . .
H8O1 C8O H8O2 109.5 . .
C7O C8O H8O3 109.5 . .
H8O1 C8O H8O3 109.5 . .
H8O2 C8O H8O3 109.5 . .
C5O O3 H3A 109.5 . .
C1O C2O H2O1 109.5 . .
C1O C2O H2O2 109.5 . .
H2O1 C2O H2O2 109.5 . .
C1O C2O H2O3 109.5 . .
H2O1 C2O H2O3 109.5 . .
H2O2 C2O H2O3 109.5 . .
O1 C1O C2O 111.1(16) . .
O1 C1O H1O1 109.4 . .
C2O C1O H1O1 109.4 . .
O1 C1O H1O2 109.4 . .
C2O C1O H1O2 109.4 . .
H1O1 C1O H1O2 108.0 . .
C6O C5O O3 126.9(12) . .
C6O C5O H5O1 105.6 . .
O3 C5O H5O1 105.6 . .
C6O C5O H5O2 105.6 . .
O3 C5O H5O2 105.6 . .
H5O1 C5O H5O2 106.1 . .
C9O O5 H5 109.5 . .
O5 C9O C10O 108.9(12) . .
O5 C9O H9O1 109.9 . .
C10O C9O H9O1 109.9 . .
O5 C9O H9O2 109.9 . .
C10O C9O H9O2 109.9 . .
H9O1 C9O H9O2 108.3 . .
C5O C6O H6O1 109.5 . .
C5O C6O H6O2 109.5 . .
H6O1 C6O H6O2 109.5 . .
C5O C6O H6O3 109.5 . .
H6O1 C6O H6O3 109.5 . .
H6O2 C6O H6O3 109.5 . .
C9O C10O H10A 109.5 . .
C9O C10O H10B 109.5 . .
H10A C10O H10B 109.5 . .
C9O C10O H10C 109.5 . .
H10A C10O H10C 109.5 . .
H10B C10O H10C 109.5 . .
C11O O6 C11' 100.5(19) . .
C11O O6 H6 109.5 . .
C11' O6 H6 41.1 . .
O6 C11O C12O 114(2) . .
O6 C11O H11A 108.8 . .
C12O C11O H11A 108.7 . .
O6 C11O H11B 108.7 . .
C12O C11O H11B 108.7 . .
H11A C11O H11B 107.6 . .
C11O C12O H12M 109.5 . .
C11O C12O H12N 109.5 . .
H12M C12O H12N 109.5 . .
C11O C12O H12O 109.4 . .
H12M C12O H12O 109.5 . .
H12N C12O H12O 109.5 . .
O6 C11' C12' 110.4(19) . .
O6 C11' H11C 109.5 . .
C12' C11' H11C 109.6 . .
O6 C11' H11D 109.6 . .
C12' C11' H11D 109.6 . .
H11C C11' H11D 108.1 . .
C11' C12' H12P 109.5 . .
C11' C12' H12Q 109.5 . .
H12P C12' H12Q 109.5 . .
C11' C12' H12R 109.5 . .
H12P C12' H12R 109.5 . .
H12Q C12' H12R 109.5 . .

loop_
_geom_bond_atom_site_label_1
_geom_bond_atom_site_label_2
_geom_bond_distance
_geom_bond_site_symmetry_2
C1 N1 1.375(6) .
C1 C49 1.415(6) 2_755
C1 C2 1.449(7) .
C2 C3 1.350(7) .
C2 H2 0.9300 .
C3 C4 1.457(7) .
C3 H3 0.9300 .
C4 N1 1.369(6) .
C4 C5 1.414(6) .
C5 C6 1.405(6) .
C5 C10 1.496(6) .
C6 N2 1.378(6) .
C6 C7 1.427(6) .
C7 C8 1.353(7) .
C7 H7 0.9300 .
C8 C9 1.433(6) .
C8 H8 0.9300 .
C9 N2 1.379(6) .
C9 C49 1.397(7) .
C10 C15 1.388(7) .
C10 C11 1.401(7) .
C11 C12 1.387(7) .
C11 H11 0.9300 .
C12 C13 1.397(7) .
C12 H12 0.9300 .
C12A C125 1.220(13) .
C12A H12A 0.9300 .
C12A H12B 0.9300 .
C12B C125 1.227(14) .
C12B H12C 0.9300 .
C12B H12D 0.9300 .
C13 C14 1.421(7) .
C13 Si1 1.889(5) .
C14 C15 1.386(6) .
C14 H14 0.9300 .
C15 H15 0.9300 .
C16 C17 1.402(7) .
C16 C21 1.421(7) .
C16 Si1 1.882(5) .
C17 C18 1.385(7) .
C17 H17 0.9300 .
C18 C19 1.402(8) .
C18 H18 0.9300 .
C19 C20 1.417(8) .
C19 Si2 1.882(6) .
C20 C21 1.390(7) .
C20 H20 0.9300 .
C21 H21 0.9300 .
C22 Si2 1.870(8) .
C22 H22A 0.9600 .
C22 H22B 0.9600 .
C22 H22C 0.9600 .
C23 Si2 1.871(7) .
C23 H23A 0.9600 .
C23 H23B 0.9600 .
C23 H23C 0.9600 .
C24 C25' 1.507(18) .
C24 C25 1.515(13) .
C24 Si2 1.886(7) .
C24 H24A 0.9700 .
C24 H24B 0.9700 .
C25 C26 1.231(17) .
C25 H25 0.9300 .
C26 H26A 0.9300 .
C26 H26B 0.9300 .
C25' C26' 1.241(19) .
C25' H25' 0.9300 .
C26' H26C 0.9300 .
C26' H26D 0.9300 .
C27 C32 1.388(7) .
C27 C28 1.398(7) .
C27 Si1 1.895(5) .
C28 C29 1.397(8) .
C28 H28 0.9300 .
C29 C30 1.406(8) .
C29 H29 0.9300 .
C30 C31 1.415(8) .
C30 Si3 1.881(6) .
C31 C32 1.385(7) .
C31 H31 0.9300 .
C32 H32 0.9300 .
C33 Si3 1.858(7) .
C33 H33A 0.9600 .
C33 H33B 0.9600 .
C33 H33C 0.9600 .
C34 Si3 1.873(6) .
C34 H34A 0.9600 .
C34 H34B 0.9600 .
C34 H34C 0.9600 .
C35 C36 1.473(15) .
C35 C36' 1.478(18) .
C35 Si3 1.890(6) .
C35 H35A 0.9700 .
C35 H35B 0.9700 .
C36 C37 1.258(17) .
C36 H36 0.9300 .
C37 H37A 0.9300 .
C37 H37B 0.9300 .
C36' C37' 1.256(19) .
C36' H36' 0.9300 .
C37' H37C 0.9300 .
C37' H37D 0.9300 .
C38 C43 1.397(7) .
C38 C39 1.417(7) .
C38 Si1 1.874(5) .
C39 C40 1.373(7) .
C39 H39 0.9300 .
C40 C41 1.418(8) .
C40 H40 0.9300 .
C41 C42 1.403(8) .
C41 Si4 1.882(6) .
C42 C43 1.383(8) .
C42 H42 0.9300 .
C43 H43 0.9300 .
C44 Si4 1.851(8) .
C44 H44A 0.9600 .
C44 H44B 0.9600 .
C44 H44C 0.9600 .
C45 Si4 1.847(9) .
C45 H45A 0.9600 .
C45 H45B 0.9600 .
C45 H45C 0.9600 .
C46 C47 1.561(11) .
C46 Si4 1.874(7) .
C46 H46A 0.9700 .
C46 H46B 0.9700 .
C47 C48 1.354(15) .
C47 H47 0.9300 .
C48 H48A 0.9300 .
C48 H48B 0.9300 .
C49 C1 1.415(6) 2_755
C49 C50 1.493(7) .
C50 C51 1.389(7) .
C50 C55 1.409(7) .
C51 C52 1.401(7) .
C51 H51 0.9300 .
C52 C53 1.391(7) .
C52 H52 0.9300 .
C53 C54 1.404(7) .
C53 Si5 1.881(5) .
C54 C55 1.379(7) .
C54 H54 0.9300 .
C55 H55 0.9300 .
C56 C57 1.389(7) .
C56 C61 1.402(8) .
C56 Si5 1.888(5) .
C57 C58 1.392(7) .
C57 H57 0.9300 .
C58 C59 1.406(7) .
C58 H58 0.9300 .
C59 C60 1.393(8) .
C59 Si6 1.891(5) .
C60 C61 1.369(8) .
C60 H60 0.9300 .
C61 H61 0.9300 .
C62 Si6 1.874(7) .
C62 H62A 0.9600 .
C62 H62B 0.9600 .
C62 H62C 0.9600 .
C63 Si6 1.860(7) .
C63 H63A 0.9600 .
C63 H63B 0.9600 .
C63 H63C 0.9600 .
C64 C65 1.497(10) .
C64 Si6 1.869(7) .
C64 H64A 0.9700 .
C64 H64B 0.9700 .
C65 C66 1.323(10) .
C65 H65 0.9300 .
C66 H66A 0.9300 .
C66 H66B 0.9300 .
C67 C72 1.385(7) .
C67 C68 1.409(7) .
C67 Si5 1.898(5) .
C68 C69 1.398(7) .
C68 H68 0.9300 .
C69 C70 1.407(7) .
C69 H69 0.9300 .
C70 C71 1.400(7) .
C70 Si7 1.878(5) .
C71 C72 1.387(7) .
C71 H71 0.9300 .
C72 H72 0.9300 .
C73 Si7 1.853(7) .
C73 H73A 0.9600 .
C73 H73B 0.9600 .
C73 H73C 0.9600 .
C74 Si7 1.979(8) .
C74 H74A 0.9600 .
C74 H74B 0.9600 .
C74 H74C 0.9600 .
C75 C76 1.538(11) .
C75 Si7 1.855(7) .
C75 H75A 0.9700 .
C75 H75B 0.9700 .
C76 C77 1.306(11) .
C76 H76 0.9300 .
C77 H77A 0.9300 .
C77 H77B 0.9300 .
C78 C79 1.400(7) .
C78 C83 1.409(7) .
C78 Si5 1.888(5) .
C79 C80 1.373(8) .
C79 H79 0.9300 .
C80 C81 1.407(8) .
C80 H80 0.9300 .
C81 C82 1.391(8) .
C81 Si8 1.888(6) .
C82 C83 1.380(8) .
C82 H82 0.9300 .
C83 H83 0.9300 .
C84 Si8 1.871(7) .
C84 H84A 0.9600 .
C84 H84B 0.9600 .
C84 H84C 0.9600 .
C85 Si8 1.890(8) .
C85 H85A 0.9600 .
C85 H85B 0.9600 .
C85 H85C 0.9600 .
C86 C87 1.501(10) .
C86 Si8 1.877(7) .
C86 H86A 0.9700 .
C86 H86B 0.9700 .
C87 C88 1.309(9) .
C87 H87 0.9300 .
C88 H88A 0.9300 .
C88 H88B 0.9300 .
C101 N3 1.379(6) .
C101 C149 1.411(6) 2_656
C101 C102 1.455(7) .
C102 C103 1.350(7) .
C102 H102 0.9300 .
C103 C104 1.468(6) .
C103 H103 0.9300 .
C104 N3 1.372(6) .
C104 C105 1.413(6) .
C105 C106 1.410(6) .
C105 C110 1.489(6) .
C106 N4 1.377(6) .
C106 C107 1.420(6) .
C107 C108 1.367(6) .
C107 H107 0.9300 .
C108 C109 1.441(6) .
C108 H108 0.9300 .
C109 N4 1.377(6) .
C109 C149 1.407(6) .
C110 C115 1.391(7) .
C110 C111 1.417(7) .
C111 C112 1.386(7) .
C111 H111 0.9300 .
C112 C113 1.406(7) .
C112 H112 0.9300 .
C113 C114 1.430(7) .
C113 Si9 1.884(5) .
C114 C115 1.396(6) .
C114 H114 0.9300 .
C115 H115 0.9300 .
C116 C121 1.393(7) .
C116 C117 1.410(7) .
C116 Si9 1.886(5) .
C117 C118 1.396(8) .
C117 H117 0.9300 .
C118 C119 1.403(8) .
C118 H118 0.9300 .
C119 C120 1.404(8) .
C119 Si10 1.879(6) .
C120 C121 1.388(7) .
C120 H120 0.9300 .
C121 H121 0.9300 .
C122 Si10 1.873(7) .
C122 H12E 0.9600 .
C122 H12F 0.9600 .
C122 H12G 0.9600 .
C123 Si10 1.886(7) .
C123 H12H 0.9600 .
C123 H12I 0.9600 .
C123 H12J 0.9600 .
C124 C125 1.461(9) .
C124 Si10 1.894(6) .
C124 H12K 0.9700 .
C124 H12L 0.9700 .
C125 H125 0.9300 .
C127 C132 1.400(7) .
C127 C128 1.407(7) .
C127 Si9 1.882(5) .
C128 C129 1.380(8) .
C128 H128 0.9300 .
C129 C130 1.397(8) .
C129 H129 0.9300 .
C130 C131 1.414(7) .
C130 Si11 1.893(6) .
C131 C132 1.378(7) .
C131 H131 0.9300 .
C132 H132 0.9300 .
C133 Si11 1.859(9) .
C133 H13A 0.9600 .
C133 H13B 0.9600 .
C133 H13C 0.9600 .
C134 Si11 1.855(8) .
C134 H13D 0.9600 .
C134 H13E 0.9600 .
C134 H13F 0.9600 .
C135 C136 1.556(11) .
C135 Si11 1.888(8) .
C135 H13G 0.9700 .
C135 H13H 0.9700 .
C136 C137 1.360(15) .
C136 H136 0.9300 .
C137 H13I 0.9300 .
C137 H13J 0.9300 .
C138 C139 1.404(7) .
C138 C143 1.407(7) .
C138 Si9 1.880(5) .
C139 C140 1.397(7) .
C139 H139 0.9300 .
C140 C141 1.404(8) .
C140 H140 0.9300 .
C141 C142 1.411(7) .
C141 Si12 1.882(5) .
C142 C143 1.377(7) .
C142 H142 0.9300 .
C143 H143 0.9300 .
C144 Si12 1.856(8) .
C144 H14A 0.9600 .
C144 H14B 0.9600 .
C144 H14C 0.9600 .
C145 Si12 1.856(8) .
C145 H14D 0.9600 .
C145 H14E 0.9600 .
C145 H14F 0.9600 .
C146 C147 1.521(9) .
C146 Si12 1.881(8) .
C146 H14G 0.9700 .
C146 H14H 0.9700 .
C147 C148 1.259(12) .
C147 H147 0.9300 .
C148 H14I 0.9300 .
C148 H14J 0.9300 .
C149 C101 1.411(6) 2_656
C149 C150 1.493(7) .
C150 C155 1.389(7) .
C150 C151 1.405(7) .
C151 C152 1.391(7) .
C151 H151 0.9300 .
C152 C153 1.403(7) .
C152 H152 0.9300 .
C153 C154 1.383(7) .
C153 Si13 1.887(5) .
C154 C155 1.396(7) .
C154 H154 0.9300 .
C155 H155 0.9300 .
C156 C161 1.408(7) .
C156 C157 1.411(7) .
C156 Si13 1.879(5) .
C157 C158 1.376(8) .
C157 H157 0.9300 .
C158 C159 1.389(8) .
C158 H158 0.9300 .
C159 C160 1.417(8) .
C159 Si14 1.877(6) .
C160 C161 1.375(8) .
C160 H160 0.9300 .
C161 H161 0.9300 .
C162 Si14 1.867(8) .
C162 H16A 0.9600 .
C162 H16B 0.9600 .
C162 H16C 0.9600 .
C163 Si14 1.859(7) .
C163 H16D 0.9600 .
C163 H16E 0.9600 .
C163 H16F 0.9600 .
C164 C165 1.497(10) .
C164 Si14 1.862(7) .
C164 H16G 0.9700 .
C164 H16H 0.9700 .
C165 C166 1.333(10) .
C165 H165 0.9300 .
C166 H16I 0.9300 .
C166 H16J 0.9300 .
C167 C172 1.386(7) .
C167 C168 1.399(7) .
C167 Si13 1.895(5) .
C168 C169 1.392(7) .
C168 H168 0.9300 .
C169 C170 1.409(7) .
C169 H169 0.9300 .
C170 C171 1.403(7) .
C170 Si15 1.881(5) .
C171 C172 1.390(7) .
C171 H171 0.9300 .
C172 H172 0.9300 .
C173 Si15 1.851(7) .
C173 H17A 0.9600 .
C173 H17B 0.9600 .
C173 H17C 0.9600 .
C174 Si15 1.971(8) .
C174 H17D 0.9600 .
C174 H17E 0.9600 .
C174 H17F 0.9600 .
C175 C176 1.514(10) .
C175 Si15 1.856(7) .
C175 H17G 0.9700 .
C175 H17H 0.9700 .
C176 C177 1.338(11) .
C176 H176 0.9300 .
C177 H17I 0.9300 .
C177 H17J 0.9300 .
C178 C179 1.395(7) .
C178 C183 1.401(8) .
C178 Si13 1.880(5) .
C179 C180 1.391(7) .
C179 H179 0.9300 .
C180 C181 1.395(7) .
C180 H180 0.9300 .
C181 C182 1.401(8) .
C181 Si16 1.890(5) .
C182 C183 1.369(8) .
C182 H182 0.9300 .
C183 H183 0.9300 .
C184 Si16 1.857(6) .
C184 H18A 0.9600 .
C184 H18B 0.9600 .
C184 H18C 0.9600 .
C185 Si16 1.867(7) .
C185 H18D 0.9600 .
C185 H18E 0.9600 .
C185 H18F 0.9600 .
C186 C187 1.485(10) .
C186 Si16 1.866(7) .
C186 H18G 0.9700 .
C186 H18H 0.9700 .
C187 C188 1.303(10) .
C187 H187 0.9300 .
C188 H18I 0.9300 .
C188 H18J 0.9300 .
N2 H2N 0.8600 .
N4 H4N 0.8600 .
O1 C1O 1.388(13) .
O1 H1 0.8200 .
O2 C3O 1.244(19) .
O2 H2A 0.8200 .
C4O C3O 1.403(16) .
C4O H4O1 0.9600 .
C4O H4O2 0.9600 .
C4O H4O3 0.9600 .
C3O H3O1 0.9700 .
C3O H3O2 0.9700 .
O4 C7O 1.407(13) .
O4 H4 0.8200 .
C7O C8O 1.326(14) .
C7O H7O1 0.9700 .
C7O H7O2 0.9700 .
C8O H8O1 0.9600 .
C8O H8O2 0.9600 .
C8O H8O3 0.9600 .
O3 C5O 1.430(13) .
O3 H3A 0.8200 .
C2O C1O 1.401(15) .
C2O H2O1 0.9600 .
C2O H2O2 0.9600 .
C2O H2O3 0.9600 .
C1O H1O1 0.9700 .
C1O H1O2 0.9700 .
C5O C6O 1.342(15) .
C5O H5O1 0.9700 .
C5O H5O2 0.9700 .
O5 C9O 1.393(15) .
O5 H5 0.8200 .
C9O C10O 1.503(14) .
C9O H9O1 0.9700 .
C9O H9O2 0.9700 .
C6O H6O1 0.9600 .
C6O H6O2 0.9600 .
C6O H6O3 0.9600 .
C10O H10A 0.9600 .
C10O H10B 0.9600 .
C10O H10C 0.9600 .
O6 C11O 1.261(16) .
O6 C11' 1.375(18) .
O6 H6 0.8200 .
C11O C12O 1.432(17) .
C11O H11A 0.9700 .
C11O H11B 0.9700 .
C12O H12M 0.9600 .
C12O H12N 0.9600 .
C12O H12O 0.9600 .
C11' C12' 1.523(18) .
C11' H11C 0.9700 .
C11' H11D 0.9700 .
C12' H12P 0.9600 .
C12' H12Q 0.9600 .
C12' H12R 0.9600 .

loop_
_geom_torsion_atom_site_label_1
_geom_torsion_atom_site_label_2
_geom_torsion_atom_site_label_3
_geom_torsion_atom_site_label_4
_geom_torsion
_geom_torsion_site_symmetry_1
_geom_torsion_site_symmetry_4
N1 C1 C2 C3 -1.0(6) . .
C49 C1 C2 C3 179.6(5) 2_755 .
C1 C2 C3 C4 1.7(6) . .
C2 C3 C4 N1 -1.8(6) . .
C2 C3 C4 C5 174.2(5) . .
N1 C4 C5 C6 3.1(8) . .
C3 C4 C5 C6 -172.3(4) . .
N1 C4 C5 C10 -178.6(4) . .
C3 C4 C5 C10 6.0(7) . .
C4 C5 C6 N2 -4.9(7) . .
C10 C5 C6 N2 176.8(4) . .
C4 C5 C6 C7 179.7(5) . .
C10 C5 C6 C7 1.4(7) . .
N2 C6 C7 C8 -0.3(5) . .
C5 C6 C7 C8 175.8(4) . .
C6 C7 C8 C9 -1.2(5) . .
C7 C8 C9 N2 2.2(5) . .
C7 C8 C9 C49 -174.3(5) . .
C6 C5 C10 C15 -114.5(5) . .
C4 C5 C10 C15 67.1(6) . .
C6 C5 C10 C11 65.4(6) . .
C4 C5 C10 C11 -113.0(5) . .
C15 C10 C11 C12 2.5(7) . .
C5 C10 C11 C12 -177.3(4) . .
C10 C11 C12 C13 -1.3(8) . .
C11 C12 C13 C14 -0.6(7) . .
C11 C12 C13 Si1 175.8(4) . .
C12 C13 C14 C15 1.2(7) . .
Si1 C13 C14 C15 -175.3(4) . .
C13 C14 C15 C10 0.1(7) . .
C11 C10 C15 C14 -1.9(7) . .
C5 C10 C15 C14 177.9(4) . .
C21 C16 C17 C18 1.3(7) . .
Si1 C16 C17 C18 -177.3(4) . .
C16 C17 C18 C19 -0.9(8) . .
C17 C18 C19 C20 -0.2(8) . .
C17 C18 C19 Si2 -179.2(4) . .
C18 C19 C20 C21 0.9(8) . .
Si2 C19 C20 C21 179.9(4) . .
C19 C20 C21 C16 -0.5(8) . .
C17 C16 C21 C20 -0.6(7) . .
Si1 C16 C21 C20 178.0(4) . .
C25' C24 C25 C26 1(9) . .
Si2 C24 C25 C26 102(2) . .
C25 C24 C25' C26' -158(16) . .
Si2 C24 C25' C26' 116(7) . .
C32 C27 C28 C29 0.0(7) . .
Si1 C27 C28 C29 178.3(4) . .
C27 C28 C29 C30 1.2(8) . .
C28 C29 C30 C31 -1.3(8) . .
C28 C29 C30 Si3 176.6(4) . .
C29 C30 C31 C32 0.3(8) . .
Si3 C30 C31 C32 -177.6(4) . .
C30 C31 C32 C27 0.8(8) . .
C28 C27 C32 C31 -1.0(7) . .
Si1 C27 C32 C31 -179.3(4) . .
C36' C35 C36 C37 -14(20) . .
Si3 C35 C36 C37 -102(3) . .
C36 C35 C36' C37' 28(20) . .
Si3 C35 C36' C37' 122(2) . .
C43 C38 C39 C40 0.7(7) . .
Si1 C38 C39 C40 179.6(4) . .
C38 C39 C40 C41 -0.1(8) . .
C39 C40 C41 C42 -0.9(8) . .
C39 C40 C41 Si4 180.0(4) . .
C40 C41 C42 C43 1.4(9) . .
Si4 C41 C42 C43 -179.5(5) . .
C41 C42 C43 C38 -0.9(9) . .
C39 C38 C43 C42 -0.2(8) . .
Si1 C38 C43 C42 -179.2(5) . .
Si4 C46 C47 C48 -100.7(14) . .
N2 C9 C49 C1 9.7(8) . 2_755
C8 C9 C49 C1 -174.4(5) . 2_755
N2 C9 C49 C50 -166.5(5) . .
C8 C9 C49 C50 9.4(7) . .
C9 C49 C50 C51 -121.5(5) . .
C1 C49 C50 C51 62.0(7) 2_755 .
C9 C49 C50 C55 61.5(6) . .
C1 C49 C50 C55 -115.0(5) 2_755 .
C55 C50 C51 C52 2.2(8) . .
C49 C50 C51 C52 -174.9(5) . .
C50 C51 C52 C53 -1.9(8) . .
C51 C52 C53 C54 0.6(8) . .
C51 C52 C53 Si5 -178.9(4) . .
C52 C53 C54 C55 0.4(8) . .
Si5 C53 C54 C55 179.9(4) . .
C53 C54 C55 C50 -0.1(8) . .
C51 C50 C55 C54 -1.2(7) . .
C49 C50 C55 C54 176.0(5) . .
C61 C56 C57 C58 -2.7(8) . .
Si5 C56 C57 C58 -174.6(4) . .
C56 C57 C58 C59 1.0(8) . .
C57 C58 C59 C60 1.8(8) . .
C57 C58 C59 Si6 177.8(4) . .
C58 C59 C60 C61 -2.9(10) . .
Si6 C59 C60 C61 -178.8(6) . .
C59 C60 C61 C56 1.2(12) . .
C57 C56 C61 C60 1.7(10) . .
Si5 C56 C61 C60 173.8(6) . .
Si6 C64 C65 C66 -106.0(9) . .
C72 C67 C68 C69 -2.0(7) . .
Si5 C67 C68 C69 -176.3(4) . .
C67 C68 C69 C70 1.2(7) . .
C68 C69 C70 C71 -0.7(7) . .
C68 C69 C70 Si7 -175.0(4) . .
C69 C70 C71 C72 1.2(7) . .
Si7 C70 C71 C72 175.7(4) . .
C68 C67 C72 C71 2.6(7) . .
Si5 C67 C72 C71 176.8(4) . .
C70 C71 C72 C67 -2.2(8) . .
Si7 C75 C76 C77 105.2(8) . .
C83 C78 C79 C80 -0.1(8) . .
Si5 C78 C79 C80 -177.6(4) . .
C78 C79 C80 C81 1.2(9) . .
C79 C80 C81 C82 -2.3(9) . .
C79 C80 C81 Si8 174.9(4) . .
C80 C81 C82 C83 2.4(9) . .
Si8 C81 C82 C83 -174.7(5) . .
C81 C82 C83 C78 -1.5(10) . .
C79 C78 C83 C82 0.3(8) . .
Si5 C78 C83 C82 177.8(5) . .
Si8 C86 C87 C88 112.0(7) . .
N3 C101 C102 C103 -1.6(6) . .
C149 C101 C102 C103 179.6(5) 2_656 .
C101 C102 C103 C104 2.4(6) . .
C102 C103 C104 N3 -2.6(6) . .
C102 C103 C104 C105 173.9(5) . .
N3 C104 C105 C106 3.0(8) . .
C103 C104 C105 C106 -173.0(4) . .
N3 C104 C105 C110 -178.1(4) . .
C103 C104 C105 C110 5.9(7) . .
C104 C105 C106 N4 -4.5(7) . .
C110 C105 C106 N4 176.6(4) . .
C104 C105 C106 C107 179.3(5) . .
C110 C105 C106 C107 0.3(7) . .
N4 C106 C107 C108 -0.7(5) . .
C105 C106 C107 C108 176.1(4) . .
C106 C107 C108 C109 -0.8(5) . .
C107 C108 C109 N4 2.1(5) . .
C107 C108 C109 C149 -175.1(5) . .
C106 C105 C110 C115 -113.5(5) . .
C104 C105 C110 C115 67.5(6) . .
C106 C105 C110 C111 65.6(6) . .
C104 C105 C110 C111 -113.4(5) . .
C115 C110 C111 C112 1.1(7) . .
C105 C110 C111 C112 -178.0(4) . .
C110 C111 C112 C113 0.1(8) . .
C111 C112 C113 C114 -1.6(7) . .
C111 C112 C113 Si9 175.3(4) . .
C112 C113 C114 C115 2.1(7) . .
Si9 C113 C114 C115 -174.9(4) . .
C111 C110 C115 C114 -0.7(7) . .
C105 C110 C115 C114 178.5(4) . .
C113 C114 C115 C110 -1.0(7) . .
C121 C116 C117 C118 -0.6(7) . .
Si9 C116 C117 C118 178.5(4) . .
C116 C117 C118 C119 1.5(8) . .
C117 C118 C119 C120 -1.4(7) . .
C117 C118 C119 Si10 176.4(4) . .
C118 C119 C120 C121 0.5(8) . .
Si10 C119 C120 C121 -177.4(4) . .
C119 C120 C121 C116 0.5(8) . .
C117 C116 C121 C120 -0.4(7) . .
Si9 C116 C121 C120 -179.5(4) . .
Si10 C124 C125 C12A 122.9(13) . .
Si10 C124 C125 C12B -107.7(15) . .
C132 C127 C128 C129 -0.1(8) . .
Si9 C127 C128 C129 -179.0(4) . .
C127 C128 C129 C130 -0.4(9) . .
C128 C129 C130 C131 0.2(9) . .
C128 C129 C130 Si11 -178.8(5) . .
C129 C130 C131 C132 0.5(8) . .
Si11 C130 C131 C132 179.5(4) . .
C130 C131 C132 C127 -1.0(8) . .
C128 C127 C132 C131 0.8(7) . .
Si9 C127 C132 C131 179.7(4) . .
Si11 C135 C136 C137 -99.3(14) . .
C143 C138 C139 C140 1.9(7) . .
Si9 C138 C139 C140 -176.7(4) . .
C138 C139 C140 C141 -2.2(8) . .
C139 C140 C141 C142 1.0(8) . .
C139 C140 C141 Si12 -179.0(4) . .
C140 C141 C142 C143 0.3(8) . .
Si12 C141 C142 C143 -179.6(4) . .
C141 C142 C143 C138 -0.5(8) . .
C139 C138 C143 C142 -0.5(7) . .
Si9 C138 C143 C142 178.0(4) . .
Si12 C146 C147 C148 105.9(10) . .
N4 C109 C149 C101 9.3(8) . 2_656
C108 C109 C149 C101 -174.0(5) . 2_656
N4 C109 C149 C150 -167.0(5) . .
C108 C109 C149 C150 9.7(7) . .
C109 C149 C150 C155 -122.1(5) . .
C101 C149 C150 C155 61.3(7) 2_656 .
C109 C149 C150 C151 61.5(6) . .
C101 C149 C150 C151 -115.1(5) 2_656 .
C155 C150 C151 C152 -1.0(7) . .
C149 C150 C151 C152 175.6(5) . .
C150 C151 C152 C153 -0.3(8) . .
C151 C152 C153 C154 0.5(8) . .
C151 C152 C153 Si13 179.7(4) . .
C152 C153 C154 C155 0.6(8) . .
Si13 C153 C154 C155 -178.6(4) . .
C151 C150 C155 C154 2.0(8) . .
C149 C150 C155 C154 -174.4(5) . .
C153 C154 C155 C150 -1.9(8) . .
C161 C156 C157 C158 -2.8(8) . .
Si13 C156 C157 C158 177.1(5) . .
C156 C157 C158 C159 1.6(10) . .
C157 C158 C159 C160 0.8(9) . .
C157 C158 C159 Si14 -175.8(5) . .
C158 C159 C160 C161 -1.9(9) . .
Si14 C159 C160 C161 174.6(4) . .
C159 C160 C161 C156 0.7(9) . .
C157 C156 C161 C160 1.6(8) . .
Si13 C156 C161 C160 -178.3(4) . .
Si14 C164 C165 C166 113.5(7) . .
C172 C167 C168 C169 -1.1(7) . .
Si13 C167 C168 C169 -175.8(4) . .
C167 C168 C169 C170 -0.2(7) . .
C168 C169 C170 C171 0.8(7) . .
C168 C169 C170 Si15 -174.5(4) . .
C169 C170 C171 C172 -0.1(7) . .
Si15 C170 C171 C172 175.4(4) . .
C168 C167 C172 C171 1.7(7) . .
Si13 C167 C172 C171 176.5(4) . .
C170 C171 C172 C167 -1.2(8) . .
Si15 C175 C176 C177 105.1(8) . .
C183 C178 C179 C180 -3.3(8) . .
Si13 C178 C179 C180 -174.5(4) . .
C178 C179 C180 C181 1.5(9) . .
C179 C180 C181 C182 0.8(9) . .
C179 C180 C181 Si16 178.0(4) . .
C180 C181 C182 C183 -1.2(11) . .
Si16 C181 C182 C183 -178.3(6) . .
C181 C182 C183 C178 -0.7(12) . .
C179 C178 C183 C182 3.0(10) . .
Si13 C178 C183 C182 174.4(6) . .
Si16 C186 C187 C188 -107.2(9) . .
C5 C4 N1 C1 -174.7(5) . .
C3 C4 N1 C1 1.2(5) . .
C49 C1 N1 C4 179.2(5) 2_755 .
C2 C1 N1 C4 -0.1(5) . .
C5 C6 N2 C9 -174.4(4) . .
C7 C6 N2 C9 1.7(5) . .
C49 C9 N2 C6 174.1(5) . .
C8 C9 N2 C6 -2.4(5) . .
C105 C104 N3 C101 -174.9(5) . .
C103 C104 N3 C101 1.5(5) . .
C149 C101 N3 C104 178.8(5) 2_656 .
C102 C101 N3 C104 0.0(5) . .
C149 C109 N4 C106 174.6(5) . .
C108 C109 N4 C106 -2.6(5) . .
C105 C106 N4 C109 -174.7(4) . .
C107 C106 N4 C109 2.1(5) . .
C43 C38 Si1 C16 -167.6(4) . .
C39 C38 Si1 C16 13.5(5) . .
C43 C38 Si1 C13 -48.0(5) . .
C39 C38 Si1 C13 133.2(4) . .
C43 C38 Si1 C27 70.0(5) . .
C39 C38 Si1 C27 -108.8(4) . .
C17 C16 Si1 C38 -119.5(4) . .
C21 C16 Si1 C38 62.0(4) . .
C17 C16 Si1 C13 122.1(4) . .
C21 C16 Si1 C13 -56.3(5) . .
C17 C16 Si1 C27 3.7(5) . .
C21 C16 Si1 C27 -174.7(4) . .
C12 C13 Si1 C38 137.1(4) . .
C14 C13 Si1 C38 -46.6(4) . .
C12 C13 Si1 C16 -102.2(4) . .
C14 C13 Si1 C16 74.1(4) . .
C12 C13 Si1 C27 17.2(5) . .
C14 C13 Si1 C27 -166.5(4) . .
C32 C27 Si1 C38 -3.7(5) . .
C28 C27 Si1 C38 178.0(4) . .
C32 C27 Si1 C16 -126.9(4) . .
C28 C27 Si1 C16 54.8(5) . .
C32 C27 Si1 C13 113.8(4) . .
C28 C27 Si1 C13 -64.5(4) . .
C18 C19 Si2 C23 -5.9(6) . .
C20 C19 Si2 C23 175.1(5) . .
C18 C19 Si2 C22 -130.1(5) . .
C20 C19 Si2 C22 50.9(6) . .
C18 C19 Si2 C24 113.1(5) . .
C20 C19 Si2 C24 -65.9(5) . .
C25' C24 Si2 C23 -54(2) . .
C25 C24 Si2 C23 -70.0(14) . .
C25' C24 Si2 C22 68(2) . .
C25 C24 Si2 C22 52.7(14) . .
C25' C24 Si2 C19 -174(2) . .
C25 C24 Si2 C19 170.5(14) . .
C29 C30 Si3 C33 -24.3(5) . .
C31 C30 Si3 C33 153.5(5) . .
C29 C30 Si3 C34 -144.3(5) . .
C31 C30 Si3 C34 33.5(5) . .
C29 C30 Si3 C35 95.3(5) . .
C31 C30 Si3 C35 -86.9(5) . .
C36 C35 Si3 C33 -179.0(12) . .
C36' C35 Si3 C33 174.2(14) . .
C36 C35 Si3 C34 -58.7(13) . .
C36' C35 Si3 C34 -65.5(14) . .
C36 C35 Si3 C30 60.5(13) . .
C36' C35 Si3 C30 53.7(14) . .
C47 C46 Si4 C45 -67.8(10) . .
C47 C46 Si4 C44 52.1(10) . .
C47 C46 Si4 C41 171.5(8) . .
C42 C41 Si4 C45 -56.8(6) . .
C40 C41 Si4 C45 122.3(6) . .
C42 C41 Si4 C44 -177.6(6) . .
C40 C41 Si4 C44 1.5(6) . .
C42 C41 Si4 C46 64.2(7) . .
C40 C41 Si4 C46 -116.7(6) . .
C52 C53 Si5 C78 -148.4(4) . .
C54 C53 Si5 C78 32.1(5) . .
C52 C53 Si5 C56 94.4(5) . .
C54 C53 Si5 C56 -85.1(5) . .
C52 C53 Si5 C67 -28.8(5) . .
C54 C53 Si5 C67 151.7(4) . .
C79 C78 Si5 C53 52.5(5) . .
C83 C78 Si5 C53 -124.8(4) . .
C79 C78 Si5 C56 170.4(4) . .
C83 C78 Si5 C56 -7.0(5) . .
C79 C78 Si5 C67 -66.2(4) . .
C83 C78 Si5 C67 116.4(4) . .
C57 C56 Si5 C53 -153.7(4) . .
C61 C56 Si5 C53 34.8(6) . .
C57 C56 Si5 C78 89.1(5) . .
C61 C56 Si5 C78 -82.4(5) . .
C57 C56 Si5 C67 -32.7(5) . .
C61 C56 Si5 C67 155.7(5) . .
C72 C67 Si5 C53 -106.2(4) . .
C68 C67 Si5 C53 67.8(4) . .
C72 C67 Si5 C78 12.1(5) . .
C68 C67 Si5 C78 -173.9(4) . .
C72 C67 Si5 C56 132.7(4) . .
C68 C67 Si5 C56 -53.3(4) . .
C65 C64 Si6 C63 -58.2(6) . .
C65 C64 Si6 C62 -177.7(5) . .
C65 C64 Si6 C59 63.9(6) . .
C60 C59 Si6 C63 1.6(7) . .
C58 C59 Si6 C63 -174.1(5) . .
C60 C59 Si6 C64 -123.0(6) . .
C58 C59 Si6 C64 61.3(5) . .
C60 C59 Si6 C62 122.1(6) . .
C58 C59 Si6 C62 -53.6(5) . .
C76 C75 Si7 C73 -66.9(6) . .
C76 C75 Si7 C70 56.4(6) . .
C76 C75 Si7 C74 171.4(5) . .
C71 C70 Si7 C73 -179.5(5) . .
C69 C70 Si7 C73 -5.4(5) . .
C71 C70 Si7 C75 55.7(5) . .
C69 C70 Si7 C75 -130.2(5) . .
C71 C70 Si7 C74 -60.8(5) . .
C69 C70 Si7 C74 113.3(5) . .
C87 C86 Si8 C84 59.5(6) . .
C87 C86 Si8 C81 -61.3(6) . .
C87 C86 Si8 C85 179.7(5) . .
C82 C81 Si8 C84 -167.7(5) . .
C80 C81 Si8 C84 15.3(6) . .
C82 C81 Si8 C86 -46.2(6) . .
C80 C81 Si8 C86 136.8(5) . .
C82 C81 Si8 C85 72.3(6) . .
C80 C81 Si8 C85 -104.7(6) . .
C139 C138 Si9 C127 -119.5(4) . .
C143 C138 Si9 C127 62.0(4) . .
C139 C138 Si9 C113 122.2(4) . .
C143 C138 Si9 C113 -56.3(5) . .
C139 C138 Si9 C116 3.6(5) . .
C143 C138 Si9 C116 -174.9(4) . .
C132 C127 Si9 C138 13.9(5) . .
C128 C127 Si9 C138 -167.3(4) . .
C132 C127 Si9 C113 133.3(4) . .
C128 C127 Si9 C113 -47.8(5) . .
C132 C127 Si9 C116 -108.9(4) . .
C128 C127 Si9 C116 70.0(4) . .
C112 C113 Si9 C138 -102.9(4) . .
C114 C113 Si9 C138 73.9(4) . .
C112 C113 Si9 C127 136.8(4) . .
C114 C113 Si9 C127 -46.4(4) . .
C112 C113 Si9 C116 17.2(5) . .
C114 C113 Si9 C116 -166.0(4) . .
C121 C116 Si9 C138 -126.3(4) . .
C117 C116 Si9 C138 54.6(4) . .
C121 C116 Si9 C127 -3.4(5) . .
C117 C116 Si9 C127 177.6(4) . .
C121 C116 Si9 C113 114.2(4) . .
C117 C116 Si9 C113 -64.9(4) . .
C118 C119 Si10 C122 -143.6(5) . .
C120 C119 Si10 C122 34.1(5) . .
C118 C119 Si10 C123 -24.7(5) . .
C120 C119 Si10 C123 153.0(4) . .
C118 C119 Si10 C124 94.4(5) . .
C120 C119 Si10 C124 -87.9(5) . .
C125 C124 Si10 C122 -61.7(7) . .
C125 C124 Si10 C119 58.4(7) . .
C125 C124 Si10 C123 178.0(6) . .
C136 C135 Si11 C134 53.7(10) . .
C136 C135 Si11 C133 -66.8(10) . .
C136 C135 Si11 C130 173.2(8) . .
C129 C130 Si11 C134 -178.2(6) . .
C131 C130 Si11 C134 2.9(6) . .
C129 C130 Si11 C133 -57.2(6) . .
C131 C130 Si11 C133 123.9(6) . .
C129 C130 Si11 C135 63.4(7) . .
C131 C130 Si11 C135 -115.6(6) . .
C147 C146 Si12 C144 -65.7(7) . .
C147 C146 Si12 C145 56.0(7) . .
C147 C146 Si12 C141 174.5(6) . .
C140 C141 Si12 C144 -5.0(6) . .
C142 C141 Si12 C144 175.0(5) . .
C140 C141 Si12 C145 -129.0(5) . .
C142 C141 Si12 C145 50.9(6) . .
C140 C141 Si12 C146 113.3(5) . .
C142 C141 Si12 C146 -66.7(5) . .
C161 C156 Si13 C178 171.0(4) . .
C157 C156 Si13 C178 -8.9(5) . .
C161 C156 Si13 C153 53.3(5) . .
C157 C156 Si13 C153 -126.6(4) . .
C161 C156 Si13 C167 -65.2(5) . .
C157 C156 Si13 C167 114.9(4) . .
C179 C178 Si13 C156 89.8(5) . .
C183 C178 Si13 C156 -81.1(5) . .
C179 C178 Si13 C153 -153.5(4) . .
C183 C178 Si13 C153 35.7(6) . .
C179 C178 Si13 C167 -32.7(5) . .
C183 C178 Si13 C167 156.4(5) . .
C154 C153 Si13 C156 -148.7(4) . .
C152 C153 Si13 C156 32.1(5) . .
C154 C153 Si13 C178 94.3(5) . .
C152 C153 Si13 C178 -84.9(5) . .
C154 C153 Si13 C167 -29.0(5) . .
C152 C153 Si13 C167 151.9(4) . .
C172 C167 Si13 C156 11.6(4) . .
C168 C167 Si13 C156 -173.9(4) . .
C172 C167 Si13 C178 132.6(4) . .
C168 C167 Si13 C178 -52.9(4) . .
C172 C167 Si13 C153 -106.3(4) . .
C168 C167 Si13 C153 68.1(4) . .
C165 C164 Si14 C163 58.5(6) . .
C165 C164 Si14 C162 179.6(6) . .
C165 C164 Si14 C159 -61.6(6) . .
C158 C159 Si14 C163 -167.8(6) . .
C160 C159 Si14 C163 15.9(6) . .
C158 C159 Si14 C164 -46.7(6) . .
C160 C159 Si14 C164 137.0(5) . .
C158 C159 Si14 C162 71.0(6) . .
C160 C159 Si14 C162 -105.4(6) . .
C176 C175 Si15 C173 -68.2(6) . .
C176 C175 Si15 C170 55.4(6) . .
C176 C175 Si15 C174 170.3(5) . .
C171 C170 Si15 C173 179.9(5) . .
C169 C170 Si15 C173 -5.0(5) . .
C171 C170 Si15 C175 55.3(5) . .
C169 C170 Si15 C175 -129.5(5) . .
C171 C170 Si15 C174 -60.9(5) . .
C169 C170 Si15 C174 114.2(5) . .
C187 C186 Si16 C184 -58.8(6) . .
C187 C186 Si16 C185 -177.9(5) . .
C187 C186 Si16 C181 63.8(6) . .
C180 C181 Si16 C184 -174.5(5) . .
C182 C181 Si16 C184 2.4(7) . .
C180 C181 Si16 C186 60.8(6) . .
C182 C181 Si16 C186 -122.2(6) . .
C180 C181 Si16 C185 -54.5(6) . .
C182 C181 Si16 C185 122.4(6) . .
C11' O6 C11O C12O -20(3) . .
C11O O6 C11' C12' -46(3) . .
